data_7010746
loop_
_publ_author_name
'Stender, Matthias'
'Wright, Robert J.'
'Eichler, Barrett E.'
'Prust, J\"org'
'Olmstead, Marilyn M.'
'Roesky, Herbert W.'
'Power, Philip P.'

_publ_section_title
;
 The synthesis and structure of lithium derivatives of the sterically
 encumbered \b-diketiminate ligand [{(2,6-Pri2H3C6)N(CH3)C}2CH]--, and
 a modified synthesis of the aminoimine precursor
;
_journal_issue 23
_journal_name_full 'Journal of the Chemical Society, Dalton Transactions'
_journal_page_first 3465
_journal_paper_doi 10.1039/b103149j
_journal_year 2001
_chemical_formula_sum 'C354 H492 Li12 N24'
_chemical_formula_weight 5166.98
_chemical_name_common '[NacNacLi]12*hexane'
_space_group_IT_number 14
_symmetry_cell_setting monoclinic
_symmetry_space_group_name_Hall '-P 2ybc'
_symmetry_space_group_name_H-M 'P 1 21/c 1'
_atom_sites_solution_hydrogens geom
_atom_sites_solution_primary direct
_atom_sites_solution_secondary difmap
_audit_creation_method SHELXL-97
_cell_angle_alpha 90.00
_cell_angle_beta 112.2750(10)
_cell_angle_gamma 90.00
_cell_formula_units_Z 2
_cell_length_a 32.8393(11)
_cell_length_b 16.7836(6)
_cell_length_c 33.3750(11)
_cell_measurement_reflns_used 5959
_cell_measurement_temperature 90(2)
_cell_measurement_theta_max 31.34
_cell_measurement_theta_min 2.63
_cell_volume 17022.3(10)
_computing_cell_refinement 'Bruker SMART'
_computing_data_collection 'Bruker SMART'
_computing_data_reduction 'Bruker SHELXTL v. 5.10'
_computing_molecular_graphics 'XP, Bruker SHELXTL v. 5.10'
_computing_publication_material 'XCIF, Bruker SHELXTL v. 5.10'
_computing_structure_refinement 'XL, Bruker SHELXTL v. 5.10'
_computing_structure_solution 'XS, Bruker SHELXTL v. 5.10'
_diffrn_ambient_temperature 90(2)
_diffrn_measured_fraction_theta_full 1.000
_diffrn_measured_fraction_theta_max 1.000
_diffrn_measurement_device_type 'Bruker SMART 1000'
_diffrn_measurement_method /w
_diffrn_radiation_monochromator graphite
_diffrn_radiation_source 'normal-focus sealed tube'
_diffrn_radiation_type MoK\a
_diffrn_radiation_wavelength 0.71073
_diffrn_reflns_av_R_equivalents 0.0000
_diffrn_reflns_av_sigmaI/netI 0.1053
_diffrn_reflns_limit_h_max 36
_diffrn_reflns_limit_h_min -39
_diffrn_reflns_limit_k_max 20
_diffrn_reflns_limit_k_min 0
_diffrn_reflns_limit_l_max 40
_diffrn_reflns_limit_l_min 0
_diffrn_reflns_number 31158
_diffrn_reflns_theta_full 25.35
_diffrn_reflns_theta_max 25.35
_diffrn_reflns_theta_min 1.32
_diffrn_standards_decay_% <0.01
_diffrn_standards_number '50 frames remeasured'
_exptl_absorpt_coefficient_mu 0.057
_exptl_absorpt_correction_T_max 0.9864
_exptl_absorpt_correction_T_min 0.9725
_exptl_absorpt_correction_type empirical
_exptl_absorpt_process_details
;
SADABS: an empirical absorption program by G. M. Sheldrick
using the method described by Blessing, R. H.; Acta Cryst.
A51, 1995, 33.
;
_exptl_crystal_colour colorless
_exptl_crystal_density_diffrn 1.008
_exptl_crystal_density_method 'not measured'
_exptl_crystal_description block
_exptl_crystal_F_000 5636
_exptl_crystal_size_max 0.49
_exptl_crystal_size_mid 0.46
_exptl_crystal_size_min 0.24
_refine_diff_density_max 0.951
_refine_diff_density_min -0.443
_refine_diff_density_rms 0.081
_refine_ls_extinction_coef 0.00166(18)
_refine_ls_extinction_expression Fc^*^=kFc[1+0.001xFc^2^\l^3^/sin(2\q)]^-1/4^
_refine_ls_extinction_method SHELXL
_refine_ls_goodness_of_fit_ref 0.945
_refine_ls_hydrogen_treatment constr
_refine_ls_matrix_type fullcycle
_refine_ls_number_parameters 1775
_refine_ls_number_reflns 31158
_refine_ls_number_restraints 84
_refine_ls_restrained_S_all 0.948
_refine_ls_R_factor_all 0.1708
_refine_ls_R_factor_gt 0.0898
_refine_ls_shift/su_max 4.494
_refine_ls_shift/su_mean 0.091
_refine_ls_structure_factor_coef Fsqd
_refine_ls_weighting_details 'calc w=1/[\s^2^(Fo^2^)+(0.1780P)^2^+0.0000P] where P=(Fo^2^+2Fc^2^)/3'
_refine_ls_weighting_scheme calc
_refine_ls_wR_factor_gt 0.2448
_refine_ls_wR_factor_ref 0.2932
_reflns_number_gt 15015
_reflns_number_total 31158
_reflns_threshold_expression >2sigma(I)
_cod_data_source_file b103149j.txt
_cod_data_source_block mas03n
_cod_original_sg_symbol_H-M P2(1)/c
_cod_database_code 7010746

loop_
_symmetry_equiv_pos_as_xyz
'x, y, z'
'-x, y+1/2, -z+1/2'
'-x, -y, -z'
'x, -y-1/2, z-1/2'

loop_
_atom_site_label
_atom_site_type_symbol
_atom_site_fract_x
_atom_site_fract_y
_atom_site_fract_z
_atom_site_U_iso_or_equiv
_atom_site_adp_type
_atom_site_occupancy
_atom_site_symmetry_multiplicity
_atom_site_calc_flag
_atom_site_refinement_flags
_atom_site_disorder_assembly
_atom_site_disorder_group
Li1 Li 0.6389(2) 0.2978(4) 0.5867(2) 0.0423(17) Uani 1 1 d . . .
N1 N 0.65760(10) 0.40164(17) 0.57963(9) 0.0317(7) Uani 1 1 d . . .
N2 N 0.67531(10) 0.23625(17) 0.56572(9) 0.0310(7) Uani 1 1 d . . .
C1 C 0.69158(13) 0.4136(2) 0.56834(11) 0.0315(9) Uani 1 1 d . . .
C2 C 0.71438(12) 0.3516(2) 0.55721(11) 0.0308(8) Uani 1 1 d . . .
H2 H 0.7380 0.3683 0.5494 0.037 Uiso 1 1 calc R . .
C3 C 0.70743(12) 0.2694(2) 0.55596(11) 0.0293(8) Uani 1 1 d . . .
C4 C 0.70768(15) 0.4977(2) 0.56693(14) 0.0433(10) Uani 1 1 d . . .
H4A H 0.6832 0.5305 0.5481 0.065 Uiso 1 1 calc R . .
H4B H 0.7311 0.4968 0.5555 0.065 Uiso 1 1 calc R . .
H4C H 0.7191 0.5201 0.5962 0.065 Uiso 1 1 calc R . .
C5 C 0.73833(14) 0.2183(2) 0.54360(14) 0.0409(10) Uani 1 1 d . . .
H5A H 0.7663 0.2131 0.5684 0.061 Uiso 1 1 calc R . .
H5B H 0.7435 0.2429 0.5193 0.061 Uiso 1 1 calc R . .
H5C H 0.7253 0.1654 0.5350 0.061 Uiso 1 1 calc R . .
C6 C 0.63531(13) 0.4692(2) 0.58798(12) 0.0359(9) Uani 1 1 d D . .
C7 C 0.60064(15) 0.5033(2) 0.55369(13) 0.0445(11) Uani 1 1 d D . .
C8 C 0.57745(17) 0.5666(3) 0.56261(16) 0.0581(13) Uani 1 1 d D . .
H8 H 0.5539 0.5909 0.5396 0.070 Uiso 1 1 calc R . .
C9 C 0.58838(19) 0.5938(3) 0.60398(17) 0.0638(15) Uani 1 1 d D . .
H9 H 0.5722 0.6365 0.6094 0.077 Uiso 1 1 calc R . .
C10 C 0.62264(17) 0.5602(3) 0.63814(16) 0.0587(13) Uani 1 1 d D . .
H10 H 0.6299 0.5797 0.6667 0.070 Uiso 1 1 calc R . .
C11 C 0.64661(15) 0.4969(2) 0.63019(14) 0.0476(11) Uani 1 1 d D . .
C12 C 0.68361(16) 0.4561(3) 0.66824(14) 0.0614(14) Uani 1 1 d D . .
H12 H 0.7022 0.4252 0.6559 0.074 Uiso 1 1 calc R . .
C13 C 0.7136(2) 0.5165(4) 0.70066(19) 0.104(2) Uani 1 1 d D . .
H13A H 0.6970 0.5434 0.7157 0.156 Uiso 1 1 calc R . .
H13B H 0.7240 0.5560 0.6851 0.156 Uiso 1 1 calc R . .
H13C H 0.7388 0.4887 0.7218 0.156 Uiso 1 1 calc R . .
C14 C 0.6645(2) 0.3980(3) 0.69067(17) 0.0787(18) Uani 1 1 d D . .
H14A H 0.6884 0.3715 0.7141 0.118 Uiso 1 1 calc R . .
H14B H 0.6470 0.3581 0.6698 0.118 Uiso 1 1 calc R . .
H14C H 0.6457 0.4266 0.7027 0.118 Uiso 1 1 calc R . .
C15 C 0.58850(15) 0.4738(3) 0.50741(13) 0.0468(11) Uani 1 1 d D . .
H15 H 0.6146 0.4447 0.5062 0.056 Uiso 1 1 calc R . .
C16 C 0.5776(2) 0.5401(3) 0.47441(16) 0.0737(16) Uani 1 1 d D . .
H16A H 0.5750 0.5183 0.4463 0.111 Uiso 1 1 calc R . .
H16B H 0.6010 0.5803 0.4838 0.111 Uiso 1 1 calc R . .
H16C H 0.5496 0.5648 0.4717 0.111 Uiso 1 1 calc R . .
C17 C 0.5508(2) 0.4159(3) 0.49488(17) 0.0817(18) Uani 1 1 d D . .
H17A H 0.5263 0.4397 0.5006 0.123 Uiso 1 1 calc R . .
H17B H 0.5603 0.3670 0.5119 0.123 Uiso 1 1 calc R . .
H17C H 0.5412 0.4033 0.4640 0.123 Uiso 1 1 calc R . .
C18 C 0.67104(12) 0.1526(2) 0.56679(12) 0.0304(9) Uani 1 1 d . . .
C19 C 0.64125(13) 0.1126(2) 0.53004(12) 0.0335(9) Uani 1 1 d . . .
C20 C 0.63330(14) 0.0316(2) 0.53400(14) 0.0411(10) Uani 1 1 d . . .
H20 H 0.6141 0.0032 0.5095 0.049 Uiso 1 1 calc R . .
C21 C 0.65309(15) -0.0077(2) 0.57308(14) 0.0418(10) Uani 1 1 d . . .
H21 H 0.6465 -0.0621 0.5755 0.050 Uiso 1 1 calc R . .
C22 C 0.68214(15) 0.0317(2) 0.60820(14) 0.0428(10) Uani 1 1 d . . .
H22 H 0.6961 0.0037 0.6347 0.051 Uiso 1 1 calc R . .
C23 C 0.69166(14) 0.1119(2) 0.60588(13) 0.0379(10) Uani 1 1 d . B .
C24 C 0.72261(15) 0.1550(3) 0.64567(14) 0.0493(11) Uani 1 1 d . . .
H24 H 0.7252 0.2038 0.6296 0.059 Uiso 1 1 calc R A 1
C25 C 0.69827(18) 0.1961(3) 0.67025(16) 0.0688(15) Uani 1 1 d . B .
H25A H 0.6875 0.1561 0.6852 0.103 Uiso 1 1 calc R . .
H25B H 0.6733 0.2259 0.6499 0.103 Uiso 1 1 calc R . .
H25C H 0.7182 0.2328 0.6915 0.103 Uiso 1 1 calc R . .
C26A C 0.7694(9) 0.1360(15) 0.6622(9) 0.206(12) Uiso 0.50 1 d P B 1
H26A H 0.7770 0.1134 0.6388 0.309 Uiso 0.50 1 calc PR B 1
H26B H 0.7762 0.0973 0.6858 0.309 Uiso 0.50 1 calc PR B 1
H26C H 0.7866 0.1847 0.6730 0.309 Uiso 0.50 1 calc PR B 1
C26B C 0.7612(3) 0.1072(5) 0.6740(3) 0.0338(19) Uiso 0.50 1 d P B 2
H26D H 0.7756 0.0824 0.6562 0.051 Uiso 0.50 1 calc PR B 2
H26E H 0.7512 0.0656 0.6887 0.051 Uiso 0.50 1 calc PR B 2
H26F H 0.7821 0.1421 0.6955 0.051 Uiso 0.50 1 calc PR B 2
C27 C 0.61741(15) 0.1549(2) 0.48735(13) 0.0429(10) Uani 1 1 d . . .
H27 H 0.6223 0.2135 0.4927 0.051 Uiso 1 1 calc R . .
C28 C 0.56799(15) 0.1404(3) 0.46901(15) 0.0572(13) Uani 1 1 d . . .
H28A H 0.5621 0.0843 0.4606 0.086 Uiso 1 1 calc R . .
H28B H 0.5540 0.1743 0.4436 0.086 Uiso 1 1 calc R . .
H28C H 0.5560 0.1530 0.4910 0.086 Uiso 1 1 calc R . .
C29 C 0.63587(16) 0.1315(3) 0.45329(14) 0.0582(13) Uani 1 1 d . . .
H29A H 0.6670 0.1467 0.4634 0.087 Uiso 1 1 calc R . .
H29B H 0.6194 0.1590 0.4260 0.087 Uiso 1 1 calc R . .
H29C H 0.6331 0.0738 0.4486 0.087 Uiso 1 1 calc R . .
Li2 Li 0.4756(2) 0.1491(4) 0.66762(19) 0.0363(15) Uani 1 1 d . . .
N3 N 0.48100(9) 0.11607(18) 0.72397(9) 0.0286(7) Uani 1 1 d . . .
N4 N 0.53395(9) 0.18746(17) 0.68096(9) 0.0269(7) Uani 1 1 d . . .
C30 C 0.51346(12) 0.1410(2) 0.75883(11) 0.0289(8) Uani 1 1 d . . .
C31 C 0.54999(12) 0.1840(2) 0.75759(11) 0.0283(8) Uani 1 1 d . . .
H31 H 0.5702 0.2029 0.7847 0.034 Uiso 1 1 calc R . .
C32 C 0.56023(12) 0.2024(2) 0.72162(11) 0.0264(8) Uani 1 1 d . . .
C33 C 0.51390(13) 0.1237(3) 0.80334(12) 0.0384(10) Uani 1 1 d . . .
H33A H 0.5071 0.1725 0.8156 0.058 Uiso 1 1 calc R . .
H33B H 0.5431 0.1044 0.8221 0.058 Uiso 1 1 calc R . .
H33C H 0.4918 0.0829 0.8012 0.058 Uiso 1 1 calc R . .
C34 C 0.60455(12) 0.2420(2) 0.73120(12) 0.0318(9) Uani 1 1 d . . .
H34A H 0.6198 0.2154 0.7147 0.048 Uiso 1 1 calc R . .
H34B H 0.6224 0.2380 0.7622 0.048 Uiso 1 1 calc R . .
H34C H 0.6001 0.2983 0.7228 0.048 Uiso 1 1 calc R . .
C35 C 0.44638(12) 0.0685(2) 0.72691(11) 0.0313(9) Uani 1 1 d . . .
C36 C 0.44661(12) -0.0149(2) 0.71849(11) 0.0341(9) Uani 1 1 d . . .
C37 C 0.41022(14) -0.0599(3) 0.71639(13) 0.0431(10) Uani 1 1 d . . .
H37 H 0.4099 -0.1155 0.7109 0.052 Uiso 1 1 calc R . .
C38 C 0.37496(14) -0.0255(3) 0.72205(14) 0.0499(12) Uani 1 1 d . . .
H38 H 0.3504 -0.0572 0.7202 0.060 Uiso 1 1 calc R . .
C39 C 0.37499(13) 0.0552(3) 0.73046(13) 0.0472(11) Uani 1 1 d . . .
H39 H 0.3505 0.0781 0.7347 0.057 Uiso 1 1 calc R . .
C40 C 0.41077(12) 0.1039(2) 0.73288(12) 0.0356(9) Uani 1 1 d . . .
C41 C 0.41018(13) 0.1928(3) 0.74109(13) 0.0426(10) Uani 1 1 d . . .
H41 H 0.4409 0.2129 0.7491 0.051 Uiso 1 1 calc R . .
C42 C 0.39583(19) 0.2124(3) 0.77900(18) 0.0720(16) Uani 1 1 d . . .
H42A H 0.3979 0.2699 0.7842 0.108 Uiso 1 1 calc R . .
H42B H 0.4151 0.1846 0.8051 0.108 Uiso 1 1 calc R . .
H42C H 0.3654 0.1950 0.7717 0.108 Uiso 1 1 calc R . .
C43 C 0.38099(16) 0.2372(3) 0.70000(16) 0.0652(14) Uani 1 1 d . . .
H43A H 0.3920 0.2280 0.6769 0.098 Uiso 1 1 calc R . .
H43B H 0.3816 0.2944 0.7061 0.098 Uiso 1 1 calc R . .
H43C H 0.3507 0.2176 0.6908 0.098 Uiso 1 1 calc R . .
C44 C 0.48594(14) -0.0541(2) 0.71301(13) 0.0409(10) Uani 1 1 d . . .
H44 H 0.5010 -0.0121 0.7023 0.049 Uiso 1 1 calc R . .
C45 C 0.51881(15) -0.0834(3) 0.75595(14) 0.0557(12) Uani 1 1 d . . .
H45A H 0.5263 -0.0399 0.7771 0.084 Uiso 1 1 calc R . .
H45B H 0.5455 -0.1018 0.7522 0.084 Uiso 1 1 calc R . .
H45C H 0.5059 -0.1276 0.7664 0.084 Uiso 1 1 calc R . .
C46 C 0.47348(17) -0.1217(3) 0.67971(16) 0.0574(13) Uani 1 1 d . . .
H46A H 0.4624 -0.1671 0.6910 0.086 Uiso 1 1 calc R . .
H46B H 0.4995 -0.1380 0.6741 0.086 Uiso 1 1 calc R . .
H46C H 0.4506 -0.1032 0.6527 0.086 Uiso 1 1 calc R . .
C47 C 0.54720(11) 0.2060(2) 0.64632(11) 0.0275(8) Uani 1 1 d . . .
C48 C 0.56114(11) 0.1430(2) 0.62646(11) 0.0281(8) Uani 1 1 d . . .
C49 C 0.57239(12) 0.1604(2) 0.59132(12) 0.0346(9) Uani 1 1 d . . .
H49 H 0.5827 0.1190 0.5781 0.042 Uiso 1 1 calc R . .
C50 C 0.56884(13) 0.2376(2) 0.57519(12) 0.0372(10) Uani 1 1 d . . .
H50 H 0.5766 0.2486 0.5510 0.045 Uiso 1 1 calc R . .
C51 C 0.55414(14) 0.2985(2) 0.59419(13) 0.0400(10) Uani 1 1 d . . .
H51 H 0.5520 0.3510 0.5830 0.048 Uiso 1 1 calc R . .
C52 C 0.54243(13) 0.2841(2) 0.62964(12) 0.0327(9) Uani 1 1 d . . .
C53 C 0.52152(14) 0.3480(2) 0.64783(13) 0.0400(10) Uani 1 1 d . . .
H53 H 0.5317 0.3391 0.6798 0.048 Uiso 1 1 calc R . .
C54 C 0.47099(15) 0.3388(3) 0.62854(13) 0.0469(11) Uani 1 1 d . . .
H54A H 0.4577 0.3795 0.6408 0.070 Uiso 1 1 calc R . .
H54B H 0.4630 0.2858 0.6355 0.070 Uiso 1 1 calc R . .
H54C H 0.4601 0.3453 0.5970 0.070 Uiso 1 1 calc R . .
C55 C 0.5341(2) 0.4323(3) 0.64091(19) 0.0697(15) Uani 1 1 d . . .
H55A H 0.5663 0.4374 0.6529 0.105 Uiso 1 1 calc R . .
H55B H 0.5215 0.4699 0.6555 0.105 Uiso 1 1 calc R . .
H55C H 0.5228 0.4441 0.6098 0.105 Uiso 1 1 calc R . .
C56 C 0.56220(13) 0.0572(2) 0.64277(12) 0.0350(9) Uani 1 1 d . . .
H56 H 0.5377 0.0520 0.6535 0.042 Uiso 1 1 calc R . .
C57 C 0.55493(14) -0.0066(2) 0.60799(13) 0.0430(10) Uani 1 1 d . . .
H57A H 0.5805 -0.0083 0.5996 0.065 Uiso 1 1 calc R . .
H57B H 0.5285 0.0063 0.5826 0.065 Uiso 1 1 calc R . .
H57C H 0.5512 -0.0586 0.6195 0.065 Uiso 1 1 calc R . .
C58 C 0.60491(15) 0.0402(3) 0.68084(13) 0.0475(11) Uani 1 1 d . . .
H58A H 0.6040 -0.0138 0.6916 0.071 Uiso 1 1 calc R . .
H58B H 0.6086 0.0788 0.7040 0.071 Uiso 1 1 calc R . .
H58C H 0.6297 0.0447 0.6715 0.071 Uiso 1 1 calc R . .
Li3 Li 0.3072(2) 0.1031(4) 0.4493(2) 0.0433(17) Uani 1 1 d . . .
N5 N 0.26629(10) 0.17369(18) 0.40911(10) 0.0318(7) Uani 1 1 d . . .
N6 N 0.33483(10) 0.17114(17) 0.49797(9) 0.0295(7) Uani 1 1 d . . .
C59 C 0.26111(12) 0.2467(2) 0.42133(12) 0.0338(9) Uani 1 1 d . . .
C60 C 0.28729(13) 0.2800(2) 0.46203(12) 0.0347(9) Uani 1 1 d . . .
H60 H 0.2812 0.3342 0.4658 0.042 Uiso 1 1 calc R . .
C61 C 0.32062(13) 0.2457(2) 0.49739(12) 0.0326(9) Uani 1 1 d . . .
C62 C 0.22462(15) 0.2991(3) 0.39238(16) 0.0593(13) Uani 1 1 d . . .
H62A H 0.2289 0.3090 0.3653 0.089 Uiso 1 1 calc R . .
H62B H 0.2249 0.3498 0.4070 0.089 Uiso 1 1 calc R . .
H62C H 0.1963 0.2725 0.3860 0.089 Uiso 1 1 calc R . .
C63 C 0.33939(14) 0.2975(2) 0.53765(13) 0.0384(10) Uani 1 1 d . . .
H63A H 0.3263 0.2820 0.5584 0.058 Uiso 1 1 calc R . .
H63B H 0.3326 0.3535 0.5296 0.058 Uiso 1 1 calc R . .
H63C H 0.3714 0.2904 0.5508 0.058 Uiso 1 1 calc R . .
C64 C 0.23667(13) 0.1429(2) 0.36915(13) 0.0382(10) Uani 1 1 d . . .
C65 C 0.24172(19) 0.1576(3) 0.33044(15) 0.0609(14) Uani 1 1 d . . .
C66 C 0.2113(3) 0.1207(3) 0.29244(16) 0.094(2) Uani 1 1 d . . .
H66 H 0.2131 0.1301 0.2651 0.112 Uiso 1 1 calc R . .
C67 C 0.1783(2) 0.0699(3) 0.2958(3) 0.104(3) Uani 1 1 d . . .
H67 H 0.1576 0.0462 0.2704 0.125 Uiso 1 1 calc R . .
C68 C 0.1757(2) 0.0552(4) 0.3336(3) 0.096(2) Uani 1 1 d . . .
H68 H 0.1540 0.0193 0.3351 0.115 Uiso 1 1 calc R . .
C69 C 0.20372(15) 0.0903(3) 0.37059(18) 0.0618(14) Uani 1 1 d . D .
C70 C 0.2002(3) 0.0674(5) 0.4140(3) 0.115(3) Uani 1 1 d . . .
H70 H 0.2253 0.1027 0.4313 0.137 Uiso 1 1 calc R C 1
C71A C 0.1653(5) 0.1288(10) 0.4140(5) 0.113(5) Uiso 0.50 1 d P D 1
H71A H 0.1625 0.1700 0.3923 0.169 Uiso 0.50 1 calc PR D 1
H71B H 0.1743 0.1534 0.4427 0.169 Uiso 0.50 1 calc PR D 1
H71C H 0.1369 0.1020 0.4070 0.169 Uiso 0.50 1 calc PR D 1
C71B C 0.1594(4) 0.0666(8) 0.4231(4) 0.087(4) Uiso 0.50 1 d P D 2
H71D H 0.1420 0.1144 0.4107 0.131 Uiso 0.50 1 calc PR D 2
H71E H 0.1670 0.0659 0.4545 0.131 Uiso 0.50 1 calc PR D 2
H71F H 0.1421 0.0190 0.4101 0.131 Uiso 0.50 1 calc PR D 2
C72 C 0.2236(3) -0.0033(6) 0.4326(2) 0.138(3) Uani 1 1 d . D .
H72A H 0.2328 -0.0010 0.4642 0.207 Uiso 1 1 calc R . .
H72B H 0.2495 -0.0081 0.4251 0.207 Uiso 1 1 calc R . .
H72C H 0.2044 -0.0496 0.4215 0.207 Uiso 1 1 calc R . .
C73 C 0.2781(2) 0.2107(3) 0.32858(18) 0.0754(17) Uani 1 1 d . . .
H73 H 0.2870 0.2477 0.3539 0.090 Uiso 1 1 calc R . .
C74 C 0.2647(3) 0.2605(4) 0.2876(2) 0.119(3) Uani 1 1 d . . .
H74A H 0.2865 0.3025 0.2913 0.179 Uiso 1 1 calc R . .
H74B H 0.2358 0.2846 0.2818 0.179 Uiso 1 1 calc R . .
H74C H 0.2630 0.2264 0.2631 0.179 Uiso 1 1 calc R . .
C75 C 0.3175(3) 0.1627(4) 0.3316(3) 0.132(3) Uani 1 1 d . . .
H75A H 0.3264 0.1289 0.3574 0.198 Uiso 1 1 calc R . .
H75B H 0.3417 0.1985 0.3335 0.198 Uiso 1 1 calc R . .
H75C H 0.3102 0.1291 0.3058 0.198 Uiso 1 1 calc R . .
C76 C 0.36667(12) 0.1399(2) 0.53704(11) 0.0302(8) Uani 1 1 d . . .
C77 C 0.41060(12) 0.1310(2) 0.54066(12) 0.0324(9) Uani 1 1 d . . .
C78 C 0.44027(13) 0.0950(2) 0.57783(12) 0.0352(9) Uani 1 1 d . . .
H78 H 0.4701 0.0889 0.5809 0.042 Uiso 1 1 calc R . .
C79 C 0.42752(13) 0.0679(2) 0.61050(12) 0.0360(9) Uani 1 1 d . . .
H79 H 0.4485 0.0437 0.6356 0.043 Uiso 1 1 calc R . .
C80 C 0.38412(13) 0.0761(2) 0.60658(12) 0.0355(9) Uani 1 1 d . . .
H80 H 0.3755 0.0572 0.6291 0.043 Uiso 1 1 calc R . .
C81 C 0.35280(12) 0.1118(2) 0.56983(12) 0.0318(9) Uani 1 1 d . . .
C82 C 0.30460(13) 0.1139(2) 0.56442(13) 0.0379(9) Uani 1 1 d . . .
H82 H 0.2885 0.1484 0.5389 0.045 Uiso 1 1 calc R . .
C83 C 0.28493(15) 0.0303(3) 0.55470(18) 0.0600(13) Uani 1 1 d . . .
H83A H 0.2891 0.0090 0.5292 0.090 Uiso 1 1 calc R . .
H83B H 0.2534 0.0328 0.5491 0.090 Uiso 1 1 calc R . .
H83C H 0.2997 -0.0044 0.5796 0.090 Uiso 1 1 calc R . .
C84 C 0.29766(14) 0.1489(3) 0.60368(14) 0.0477(11) Uani 1 1 d . . .
H84A H 0.3115 0.1141 0.6288 0.071 Uiso 1 1 calc R . .
H84B H 0.2661 0.1529 0.5974 0.071 Uiso 1 1 calc R . .
H84C H 0.3110 0.2020 0.6100 0.071 Uiso 1 1 calc R . .
C85 C 0.42471(14) 0.1575(3) 0.50455(13) 0.0426(10) Uani 1 1 d . . .
H85 H 0.3987 0.1508 0.4768 0.051 Uiso 1 1 calc R . .
C86 C 0.43653(18) 0.2449(3) 0.50853(16) 0.0601(13) Uani 1 1 d . . .
H86A H 0.4107 0.2765 0.5063 0.090 Uiso 1 1 calc R . .
H86B H 0.4463 0.2601 0.4852 0.090 Uiso 1 1 calc R . .
H86C H 0.4603 0.2548 0.5366 0.090 Uiso 1 1 calc R . .
C87 C 0.46251(14) 0.1090(3) 0.50031(14) 0.0478(11) Uani 1 1 d . . .
H87A H 0.4666 0.1247 0.4738 0.072 Uiso 1 1 calc R . .
H87B H 0.4554 0.0521 0.4990 0.072 Uiso 1 1 calc R . .
H87C H 0.4897 0.1193 0.5254 0.072 Uiso 1 1 calc R . .
Li4 Li 0.0951(2) 0.1089(5) 0.2897(2) 0.0528(19) Uani 1 1 d . H .
N7 N 0.06791(11) 0.1382(2) 0.23033(11) 0.0420(8) Uani 1 1 d . . .
N8 N 0.04503(14) 0.0872(3) 0.30374(13) 0.0744(14) Uani 1 1 d . . .
C88 C 0.02513(15) 0.1478(3) 0.21244(15) 0.0501(11) Uani 1 1 d . H .
C89 C -0.00390(14) 0.1301(3) 0.23324(17) 0.0601(14) Uani 1 1 d . . .
H89 H -0.0341 0.1392 0.2164 0.072 Uiso 1 1 calc R H .
C90 C 0.00522(17) 0.1009(4) 0.27518(18) 0.0760(17) Uani 1 1 d . E .
C91 C 0.00406(16) 0.1818(4) 0.16699(16) 0.0707(15) Uani 1 1 d . . .
H91A H 0.0159 0.2351 0.1662 0.106 Uiso 1 1 calc R H .
H91B H -0.0279 0.1853 0.1589 0.106 Uiso 1 1 calc R . .
H91C H 0.0105 0.1469 0.1466 0.106 Uiso 1 1 calc R . .
C92A C -0.0353(4) 0.1087(9) 0.2884(4) 0.088(4) Uiso 0.50 1 d P E 1
H92A H -0.0278 0.0880 0.3177 0.132 Uiso 0.50 1 calc PR E 1
H92B H -0.0600 0.0782 0.2681 0.132 Uiso 0.50 1 calc PR E 1
H92C H -0.0437 0.1649 0.2875 0.132 Uiso 0.50 1 calc PR E 1
C92B C -0.0351(3) 0.0667(7) 0.2842(3) 0.053(3) Uiso 0.50 1 d P E 2
H92D H -0.0252 0.0483 0.3143 0.079 Uiso 0.50 1 calc PR E 2
H92E H -0.0480 0.0219 0.2647 0.079 Uiso 0.50 1 calc PR E 2
H92F H -0.0573 0.1085 0.2794 0.079 Uiso 0.50 1 calc PR E 2
C93 C 0.09509(13) 0.1575(3) 0.20699(13) 0.0439(11) Uani 1 1 d . . .
C94 C 0.10483(16) 0.0993(3) 0.18124(15) 0.0587(13) Uani 1 1 d . G .
C95 C 0.13635(19) 0.1200(4) 0.16374(17) 0.0757(18) Uani 1 1 d . . .
H95 H 0.1437 0.0826 0.1462 0.091 Uiso 1 1 calc R . .
C96 C 0.15659(19) 0.1930(5) 0.17167(17) 0.0756(18) Uani 1 1 d . . .
H96 H 0.1786 0.2045 0.1605 0.091 Uiso 1 1 calc R . .
C97 C 0.14584(16) 0.2493(4) 0.19528(16) 0.0697(16) Uani 1 1 d . . .
H97 H 0.1594 0.3003 0.1994 0.084 Uiso 1 1 calc R . .
C98 C 0.11494(15) 0.2326(3) 0.21351(14) 0.0518(12) Uani 1 1 d . . .
C99 C 0.10454(19) 0.2939(3) 0.24150(15) 0.0656(14) Uani 1 1 d . . .
H99 H 0.0746 0.2800 0.2405 0.079 Uiso 1 1 calc R . .
C100 C 0.1015(3) 0.3793(4) 0.2266(2) 0.108(2) Uani 1 1 d . . .
H10A H 0.1305 0.3975 0.2285 0.162 Uiso 1 1 calc R . .
H10B H 0.0913 0.4127 0.2449 0.162 Uiso 1 1 calc R . .
H10C H 0.0806 0.3830 0.1965 0.162 Uiso 1 1 calc R . .
C101 C 0.1353(2) 0.2884(4) 0.28928(19) 0.101(2) Uani 1 1 d . . .
H10D H 0.1367 0.2331 0.2991 0.151 Uiso 1 1 calc R . .
H10E H 0.1240 0.3223 0.3067 0.151 Uiso 1 1 calc R . .
H10F H 0.1648 0.3064 0.2927 0.151 Uiso 1 1 calc R . .
C102 C 0.0839(2) 0.0189(3) 0.17367(18) 0.0773(17) Uani 1 1 d . . .
H102 H 0.0674 0.0081 0.1929 0.093 Uiso 1 1 calc R F 1
C103 C 0.0556(2) 0.0045(4) 0.1254(2) 0.105(2) Uani 1 1 d . G .
H10G H 0.0328 0.0458 0.1151 0.158 Uiso 1 1 calc R . .
H10H H 0.0416 -0.0480 0.1220 0.158 Uiso 1 1 calc R . .
H10I H 0.0743 0.0066 0.1085 0.158 Uiso 1 1 calc R . .
C204 C 0.1253(4) -0.0411(7) 0.1832(4) 0.071(3) Uiso 0.50 1 d P G 1
H20A H 0.1149 -0.0963 0.1793 0.106 Uiso 0.50 1 calc PR G 1
H20B H 0.1464 -0.0335 0.2129 0.106 Uiso 0.50 1 calc PR G 1
H20C H 0.1398 -0.0297 0.1629 0.106 Uiso 0.50 1 calc PR G 1
C304 C 0.1099(5) -0.0552(8) 0.1917(5) 0.089(4) Uiso 0.50 1 d P G 2
H30A H 0.0902 -0.1015 0.1838 0.134 Uiso 0.50 1 calc PR G 2
H30B H 0.1236 -0.0511 0.2233 0.134 Uiso 0.50 1 calc PR G 2
H30C H 0.1327 -0.0616 0.1798 0.134 Uiso 0.50 1 calc PR G 2
C205 C 0.0517(3) 0.0386(6) 0.3441(3) 0.075(3) Uiso 0.60 1 d PD H 1
C206 C 0.0643(3) -0.0409(5) 0.3474(3) 0.062(2) Uiso 0.60 1 d PD H 1
C207 C 0.0742(4) -0.0828(8) 0.3863(4) 0.122(4) Uiso 0.60 1 d PD H 1
H207 H 0.0849 -0.1360 0.3907 0.147 Uiso 0.60 1 calc PR H 1
C208 C 0.0668(5) -0.0389(8) 0.4168(5) 0.116(5) Uiso 0.60 1 d PD H 1
H208 H 0.0664 -0.0692 0.4406 0.140 Uiso 0.60 1 calc PR H 1
C209 C 0.0594(6) 0.0453(9) 0.4201(4) 0.108(5) Uiso 0.60 1 d PD H 1
H209 H 0.0605 0.0727 0.4453 0.130 Uiso 0.60 1 calc PR H 1
C210 C 0.0506(3) 0.0792(6) 0.3794(3) 0.082(3) Uiso 0.60 1 d PD H 1
C211 C 0.0406(3) 0.1752(7) 0.3747(4) 0.081(3) Uiso 0.60 1 d PD H 1
H211 H 0.0284 0.1916 0.3436 0.098 Uiso 0.60 1 calc PR H 1
C212 C 0.0063(5) 0.1925(9) 0.3970(5) 0.146(5) Uiso 0.60 1 d PD H 1
H21A H -0.0207 0.1622 0.3821 0.219 Uiso 0.60 1 calc PR H 1
H21B H -0.0005 0.2496 0.3951 0.219 Uiso 0.60 1 calc PR H 1
H21C H 0.0191 0.1765 0.4275 0.219 Uiso 0.60 1 calc PR H 1
C213 C 0.0800(4) 0.2223(9) 0.3996(5) 0.133(5) Uiso 0.60 1 d PD H 1
H21D H 0.1026 0.2144 0.3875 0.200 Uiso 0.60 1 calc PR H 1
H21E H 0.0914 0.2049 0.4299 0.200 Uiso 0.60 1 calc PR H 1
H21F H 0.0722 0.2789 0.3981 0.200 Uiso 0.60 1 calc PR H 1
C214 C 0.0687(3) -0.0861(6) 0.3090(4) 0.096(4) Uiso 0.60 1 d PD H 1
H214 H 0.0796 -0.0461 0.2932 0.116 Uiso 0.60 1 calc PR H 1
C215 C 0.1025(4) -0.1523(7) 0.3220(4) 0.119(4) Uiso 0.60 1 d PD H 1
H21G H 0.1036 -0.1775 0.2959 0.178 Uiso 0.60 1 calc PR H 1
H21H H 0.0943 -0.1921 0.3390 0.178 Uiso 0.60 1 calc PR H 1
H21I H 0.1314 -0.1302 0.3394 0.178 Uiso 0.60 1 calc PR H 1
C216 C 0.0245(3) -0.1154(5) 0.2762(3) 0.134(5) Uiso 0.60 1 d PD H 1
H21J H 0.0033 -0.0714 0.2684 0.201 Uiso 0.60 1 calc PR H 1
H21K H 0.0135 -0.1587 0.2890 0.201 Uiso 0.60 1 calc PR H 1
H21L H 0.0285 -0.1349 0.2502 0.201 Uiso 0.60 1 calc PR H 1
C305 C 0.0460(3) 0.0739(5) 0.3462(3) 0.087(5) Uiso 0.40 1 d PRD H 2
C306 C 0.0573(3) -0.0046(5) 0.3587(3) 0.088(5) Uiso 0.40 1 d PRD H 2
C307 C 0.0653(3) -0.0282(5) 0.4009(3) 0.227(13) Uiso 0.40 1 d PRD H 2
H307 H 0.0763 -0.0797 0.4113 0.272 Uiso 0.40 1 calc PR H 2
C308 C 0.0571(10) 0.0239(11) 0.4250(7) 0.120(10) Uiso 0.40 1 d PD H 2
H308 H 0.0548 0.0032 0.4506 0.144 Uiso 0.40 1 calc PR H 2
C309 C 0.0507(7) 0.1081(11) 0.4196(5) 0.125(7) Uiso 0.40 1 d PD H 2
H309 H 0.0527 0.1442 0.4422 0.150 Uiso 0.40 1 calc PR H 2
C310 C 0.0410(5) 0.1309(9) 0.3753(4) 0.080(5) Uiso 0.40 1 d PD H 2
C311 C 0.0343(7) 0.2210(10) 0.3583(7) 0.136(8) Uiso 0.40 1 d PD H 2
H311 H 0.0230 0.2164 0.3260 0.163 Uiso 0.40 1 calc PR H 2
C312 C -0.0039(8) 0.2641(16) 0.3677(10) 0.206(13) Uiso 0.40 1 d PD H 2
H31A H -0.0286 0.2273 0.3619 0.309 Uiso 0.40 1 calc PR H 2
H31B H -0.0136 0.3110 0.3490 0.309 Uiso 0.40 1 calc PR H 2
H31C H 0.0070 0.2807 0.3981 0.309 Uiso 0.40 1 calc PR H 2
C313 C 0.0701(8) 0.2779(15) 0.3690(10) 0.199(12) Uiso 0.40 1 d PD H 2
H31D H 0.0953 0.2531 0.3649 0.299 Uiso 0.40 1 calc PR H 2
H31E H 0.0788 0.2944 0.3993 0.299 Uiso 0.40 1 calc PR H 2
H31F H 0.0605 0.3247 0.3502 0.299 Uiso 0.40 1 calc PR H 2
C314 C 0.0606(5) -0.0724(8) 0.3293(5) 0.085(5) Uiso 0.40 1 d PD H 2
H314 H 0.0694 -0.0497 0.3060 0.102 Uiso 0.40 1 calc PR H 2
C315 C 0.0938(6) -0.1352(11) 0.3537(7) 0.142(8) Uiso 0.40 1 d PD H 2
H31G H 0.0945 -0.1775 0.3337 0.214 Uiso 0.40 1 calc PR H 2
H31H H 0.0854 -0.1580 0.3766 0.214 Uiso 0.40 1 calc PR H 2
H31I H 0.1231 -0.1109 0.3668 0.214 Uiso 0.40 1 calc PR H 2
C316 C 0.0149(6) -0.1077(15) 0.3088(9) 0.187(11) Uiso 0.40 1 d PD H 2
H31J H 0.0153 -0.1512 0.2893 0.281 Uiso 0.40 1 calc PR H 2
H31K H -0.0057 -0.0664 0.2923 0.281 Uiso 0.40 1 calc PR H 2
H31L H 0.0057 -0.1284 0.3314 0.281 Uiso 0.40 1 calc PR H 2
Li5 Li 0.1424(3) 0.2569(4) 0.1040(2) 0.0451(17) Uani 1 1 d . . .
N9 N 0.14753(10) 0.36362(18) 0.08931(10) 0.0344(8) Uani 1 1 d . . .
N10 N 0.16517(11) 0.20390(18) 0.06662(10) 0.0353(8) Uani 1 1 d . . .
C117 C 0.15703(13) 0.3819(2) 0.05528(12) 0.0336(9) Uani 1 1 d . . .
C118 C 0.17030(13) 0.3255(2) 0.03130(12) 0.0365(9) Uani 1 1 d . . .
H118 H 0.1776 0.3468 0.0085 0.044 Uiso 1 1 calc R . .
C119 C 0.17432(13) 0.2425(2) 0.03634(12) 0.0334(9) Uani 1 1 d . . .
C120 C 0.15344(14) 0.4675(2) 0.03988(13) 0.0403(10) Uani 1 1 d . . .
H12A H 0.1243 0.4885 0.0359 0.060 Uiso 1 1 calc R . .
H12B H 0.1575 0.4697 0.0123 0.060 Uiso 1 1 calc R . .
H12C H 0.1761 0.4997 0.0615 0.060 Uiso 1 1 calc R . .
C121 C 0.19033(14) 0.1983(2) 0.00580(13) 0.0414(10) Uani 1 1 d . . .
H12D H 0.1989 0.1441 0.0166 0.062 Uiso 1 1 calc R . .
H12E H 0.2158 0.2261 0.0039 0.062 Uiso 1 1 calc R . .
H12F H 0.1667 0.1960 -0.0230 0.062 Uiso 1 1 calc R . .
C122 C 0.13656(13) 0.4255(2) 0.11315(12) 0.0323(9) Uani 1 1 d . . .
C123 C 0.09314(13) 0.4359(2) 0.10853(13) 0.0393(10) Uani 1 1 d . J .
C124 C 0.08316(14) 0.4941(2) 0.13330(15) 0.0462(11) Uani 1 1 d . . .
H124 H 0.0534 0.5024 0.1299 0.055 Uiso 1 1 calc R . .
C125 C 0.11598(15) 0.5398(3) 0.16280(15) 0.0488(11) Uani 1 1 d . . .
H125 H 0.1088 0.5789 0.1797 0.059 Uiso 1 1 calc R . .
C126 C 0.15918(14) 0.5283(2) 0.16749(13) 0.0428(10) Uani 1 1 d . . .
H126 H 0.1816 0.5599 0.1877 0.051 Uiso 1 1 calc R . .
C127 C 0.17060(13) 0.4713(2) 0.14332(12) 0.0340(9) Uani 1 1 d . . .
C128 C 0.21850(13) 0.4570(2) 0.15020(13) 0.0390(10) Uani 1 1 d . . .
H128 H 0.2189 0.4364 0.1223 0.047 Uiso 1 1 calc R . .
C129 C 0.24685(15) 0.5319(3) 0.16151(16) 0.0537(12) Uani 1 1 d . . .
H12G H 0.2328 0.5736 0.1402 0.081 Uiso 1 1 calc R . .
H12H H 0.2759 0.5198 0.1613 0.081 Uiso 1 1 calc R . .
H12I H 0.2500 0.5504 0.1904 0.081 Uiso 1 1 calc R . .
C130 C 0.23809(14) 0.3921(3) 0.18413(14) 0.0493(11) Uani 1 1 d . . .
H13D H 0.2350 0.4074 0.2111 0.074 Uiso 1 1 calc R . .
H13E H 0.2694 0.3854 0.1894 0.074 Uiso 1 1 calc R . .
H13F H 0.2225 0.3418 0.1736 0.074 Uiso 1 1 calc R . .
C131 C 0.05571(15) 0.3870(3) 0.07672(16) 0.0556(12) Uani 1 1 d . . .
H131 H 0.0733 0.3699 0.0594 0.067 Uiso 1 1 calc R I 1
C232 C 0.0249(3) 0.4384(6) 0.0409(3) 0.045(2) Uiso 0.50 1 d P J 1
H23A H 0.0391 0.4895 0.0404 0.068 Uiso 0.50 1 calc PR J 1
H23B H -0.0022 0.4477 0.0460 0.068 Uiso 0.50 1 calc PR J 1
H23C H 0.0178 0.4113 0.0130 0.068 Uiso 0.50 1 calc PR J 1
C233 C 0.0514(4) 0.3050(7) 0.0911(4) 0.081(4) Uiso 0.50 1 d P J 1
H23D H 0.0785 0.2904 0.1154 0.121 Uiso 0.50 1 calc PR J 1
H23E H 0.0466 0.2677 0.0671 0.121 Uiso 0.50 1 calc PR J 1
H23F H 0.0264 0.3025 0.1003 0.121 Uiso 0.50 1 calc PR J 1
C332 C 0.0382(5) 0.4133(9) 0.0344(4) 0.087(4) Uiso 0.50 1 d P J 2
H33D H 0.0593 0.4485 0.0289 0.131 Uiso 0.50 1 calc PR J 2
H33E H 0.0109 0.4425 0.0294 0.131 Uiso 0.50 1 calc PR J 2
H33F H 0.0319 0.3675 0.0147 0.131 Uiso 0.50 1 calc PR J 2
C333 C 0.0344(3) 0.3342(5) 0.0957(3) 0.039(2) Uiso 0.50 1 d P J 2
H33G H 0.0534 0.3249 0.1260 0.059 Uiso 0.50 1 calc PR J 2
H33H H 0.0286 0.2835 0.0800 0.059 Uiso 0.50 1 calc PR J 2
H33I H 0.0066 0.3577 0.0941 0.059 Uiso 0.50 1 calc PR J 2
C134 C 0.16760(12) 0.1191(2) 0.06987(12) 0.0311(9) Uani 1 1 d . . .
C135 C 0.13120(13) 0.0732(2) 0.04612(13) 0.0369(9) Uani 1 1 d . L .
C136 C 0.13189(13) -0.0083(2) 0.05460(14) 0.0399(10) Uani 1 1 d . . .
H136 H 0.1072 -0.0404 0.0386 0.048 Uiso 1 1 calc R . .
C137 C 0.16824(12) -0.0428(2) 0.08611(13) 0.0352(9) Uani 1 1 d . . .
H137 H 0.1679 -0.0979 0.0925 0.042 Uiso 1 1 calc R . .
C138 C 0.20478(13) 0.0023(2) 0.10813(12) 0.0331(9) Uani 1 1 d . . .
H138 H 0.2300 -0.0225 0.1289 0.040 Uiso 1 1 calc R . .
C139 C 0.20560(12) 0.0840(2) 0.10062(12) 0.0303(8) Uani 1 1 d . . .
C140 C 0.24618(13) 0.1333(2) 0.12567(14) 0.0414(10) Uani 1 1 d . . .
C141 C 0.26368(15) 0.1184(3) 0.17485(14) 0.0531(12) Uani 1 1 d . . .
H14D H 0.2394 0.1230 0.1850 0.080 Uiso 1 1 calc R . .
H14E H 0.2864 0.1580 0.1897 0.080 Uiso 1 1 calc R . .
H14F H 0.2764 0.0648 0.1811 0.080 Uiso 1 1 calc R . .
C142 C 0.28341(14) 0.1144(3) 0.11003(15) 0.0538(12) Uani 1 1 d . . .
H14G H 0.2914 0.0580 0.1153 0.081 Uiso 1 1 calc R . .
H14H H 0.3091 0.1475 0.1259 0.081 Uiso 1 1 calc R . .
H14I H 0.2735 0.1257 0.0790 0.081 Uiso 1 1 calc R . .
C143 C 0.09048(15) 0.1128(3) 0.01269(16) 0.0553(13) Uani 1 1 d . . .
H143 H 0.1035 0.1613 0.0048 0.066 Uiso 1 1 calc R K 1
C244 C 0.0623(3) 0.1482(6) 0.0335(3) 0.057(3) Uiso 0.50 1 d P L 1
H24A H 0.0808 0.1737 0.0608 0.086 Uiso 0.50 1 calc PR L 1
H24B H 0.0446 0.1064 0.0394 0.086 Uiso 0.50 1 calc PR L 1
H24C H 0.0428 0.1881 0.0142 0.086 Uiso 0.50 1 calc PR L 1
C344 C 0.0510(6) 0.0936(12) 0.0245(6) 0.142(6) Uiso 0.50 1 d P L 2
H34D H 0.0555 0.1169 0.0528 0.212 Uiso 0.50 1 calc PR L 2
H34E H 0.0479 0.0357 0.0258 0.212 Uiso 0.50 1 calc PR L 2
H34F H 0.0243 0.1159 0.0026 0.212 Uiso 0.50 1 calc PR L 2
C145 C 0.0718(2) 0.0715(4) -0.0289(2) 0.111(3) Uani 1 1 d . L .
H14J H 0.0602 0.0197 -0.0247 0.167 Uiso 1 1 calc R . .
H14K H 0.0947 0.0637 -0.0406 0.167 Uiso 1 1 calc R . .
H14L H 0.0479 0.1036 -0.0491 0.167 Uiso 1 1 calc R . .
Li6 Li 0.2146(2) -0.1324(4) 0.0673(2) 0.0359(15) Uani 1 1 d . . .
N11 N 0.26578(10) -0.18775(18) 0.10294(9) 0.0301(7) Uani 1 1 d . . .
N12 N 0.18121(10) -0.21786(17) 0.03416(10) 0.0314(7) Uani 1 1 d . . .
C146 C 0.27231(12) -0.2635(2) 0.09528(11) 0.0307(9) Uani 1 1 d . . .
C147 C 0.24210(13) -0.3090(2) 0.06222(12) 0.0333(9) Uani 1 1 d . . .
H147 H 0.2515 -0.3612 0.0589 0.040 Uiso 1 1 calc R . .
C148 C 0.20000(13) -0.2881(2) 0.03348(12) 0.0334(9) Uani 1 1 d . . .
C149 C 0.31506(14) -0.3043(2) 0.12320(13) 0.0413(10) Uani 1 1 d . . .
H14M H 0.3389 -0.2862 0.1145 0.062 Uiso 1 1 calc R . .
H14N H 0.3117 -0.3622 0.1194 0.062 Uiso 1 1 calc R . .
H14O H 0.3222 -0.2909 0.1537 0.062 Uiso 1 1 calc R . .
C150 C 0.17478(14) -0.3485(2) -0.00057(13) 0.0408(10) Uani 1 1 d . . .
H15A H 0.1470 -0.3613 0.0025 0.061 Uiso 1 1 calc R . .
H15B H 0.1924 -0.3971 0.0031 0.061 Uiso 1 1 calc R . .
H15C H 0.1686 -0.3263 -0.0294 0.061 Uiso 1 1 calc R . .
C151 C 0.29920(12) -0.1439(2) 0.13561(11) 0.0299(8) Uani 1 1 d . . .
C152 C 0.33354(12) -0.1097(2) 0.12637(11) 0.0308(9) Uani 1 1 d . . .
C153 C 0.36365(13) -0.0611(2) 0.15780(12) 0.0352(9) Uani 1 1 d . . .
H153 H 0.3872 -0.0376 0.1521 0.042 Uiso 1 1 calc R . .
C154 C 0.35969(13) -0.0469(2) 0.19672(13) 0.0394(10) Uani 1 1 d . . .
H154 H 0.3808 -0.0146 0.2179 0.047 Uiso 1 1 calc R . .
C155 C 0.32497(13) -0.0794(2) 0.20499(12) 0.0390(10) Uani 1 1 d . . .
H155 H 0.3222 -0.0684 0.2317 0.047 Uiso 1 1 calc R . .
C156 C 0.29420(12) -0.1278(2) 0.17487(12) 0.0339(9) Uani 1 1 d . . .
C157 C 0.25557(13) -0.1626(3) 0.18387(13) 0.0398(10) Uani 1 1 d . . .
H157 H 0.2303 -0.1667 0.1554 0.048 Uiso 1 1 calc R . .
C158 C 0.24024(16) -0.1105(3) 0.21319(15) 0.0562(13) Uani 1 1 d . . .
H15D H 0.2624 -0.1117 0.2428 0.084 Uiso 1 1 calc R . .
H15E H 0.2122 -0.1309 0.2131 0.084 Uiso 1 1 calc R . .
H15F H 0.2363 -0.0556 0.2024 0.084 Uiso 1 1 calc R . .
C159 C 0.26534(15) -0.2470(3) 0.20234(15) 0.0496(11) Uani 1 1 d . . .
H15G H 0.2709 -0.2819 0.1814 0.074 Uiso 1 1 calc R . .
H15H H 0.2400 -0.2672 0.2080 0.074 Uiso 1 1 calc R . .
H15I H 0.2913 -0.2461 0.2294 0.074 Uiso 1 1 calc R . .
C160 C 0.33717(13) -0.1221(2) 0.08281(12) 0.0364(9) Uani 1 1 d . . .
H160 H 0.3180 -0.1683 0.0683 0.044 Uiso 1 1 calc R . .
C161 C 0.38410(14) -0.1406(3) 0.08609(14) 0.0489(11) Uani 1 1 d . . .
H16D H 0.4027 -0.0934 0.0966 0.073 Uiso 1 1 calc R . .
H16E H 0.3835 -0.1555 0.0575 0.073 Uiso 1 1 calc R . .
H16F H 0.3961 -0.1848 0.1063 0.073 Uiso 1 1 calc R . .
C162 C 0.31984(16) -0.0483(3) 0.05405(13) 0.0517(12) Uani 1 1 d . . .
H16G H 0.2893 -0.0384 0.0505 0.078 Uiso 1 1 calc R . .
H16H H 0.3213 -0.0576 0.0256 0.078 Uiso 1 1 calc R . .
H16I H 0.3379 -0.0020 0.0677 0.078 Uiso 1 1 calc R . .
C163 C 0.13674(12) -0.2039(2) 0.00721(12) 0.0319(9) Uani 1 1 d . . .
C164 C 0.12652(13) -0.1607(2) -0.03165(13) 0.0362(9) Uani 1 1 d . . .
C165 C 0.08326(14) -0.1395(3) -0.05533(14) 0.0445(10) Uani 1 1 d . . .
H165 H 0.0764 -0.1103 -0.0815 0.053 Uiso 1 1 calc R . .
C166 C 0.05018(14) -0.1601(3) -0.04162(15) 0.0463(11) Uani 1 1 d . . .
H166 H 0.0207 -0.1445 -0.0579 0.056 Uiso 1 1 calc R . .
C167 C 0.06006(13) -0.2034(2) -0.00410(15) 0.0444(11) Uani 1 1 d . . .
H167 H 0.0369 -0.2183 0.0049 0.053 Uiso 1 1 calc R . .
C168 C 0.10262(13) -0.2259(2) 0.02082(13) 0.0365(9) Uani 1 1 d . . .
C169 C 0.11209(14) -0.2740(3) 0.06179(14) 0.0509(12) Uani 1 1 d . . .
H169 H 0.1441 -0.2879 0.0736 0.061 Uiso 1 1 calc R . .
C170 C 0.1025(2) -0.2283(3) 0.09708(18) 0.088(2) Uani 1 1 d . . .
H17D H 0.1192 -0.1783 0.1034 0.131 Uiso 1 1 calc R . .
H17E H 0.1112 -0.2609 0.1234 0.131 Uiso 1 1 calc R . .
H17F H 0.0710 -0.2165 0.0869 0.131 Uiso 1 1 calc R . .
C171 C 0.08599(17) -0.3518(3) 0.05239(16) 0.0573(13) Uani 1 1 d . . .
H17G H 0.0546 -0.3400 0.0442 0.086 Uiso 1 1 calc R . .
H17H H 0.0962 -0.3854 0.0783 0.086 Uiso 1 1 calc R . .
H17I H 0.0904 -0.3798 0.0286 0.086 Uiso 1 1 calc R . .
C172 C 0.16287(14) -0.1362(3) -0.04714(14) 0.0443(10) Uani 1 1 d . . .
H172 H 0.1904 -0.1641 -0.0283 0.053 Uiso 1 1 calc R . .
C173 C 0.17185(17) -0.0468(3) -0.0414(2) 0.0678(15) Uani 1 1 d . . .
H17J H 0.1971 -0.0336 -0.0489 0.102 Uiso 1 1 calc R . .
H17K H 0.1783 -0.0321 -0.0112 0.102 Uiso 1 1 calc R . .
H17L H 0.1459 -0.0175 -0.0604 0.102 Uiso 1 1 calc R . .
C174 C 0.15286(18) -0.1631(4) -0.09357(16) 0.0753(16) Uani 1 1 d . . .
H17M H 0.1453 -0.2199 -0.0963 0.113 Uiso 1 1 calc R . .
H17N H 0.1788 -0.1544 -0.1008 0.113 Uiso 1 1 calc R . .
H17O H 0.1280 -0.1323 -0.1134 0.113 Uiso 1 1 calc R . .
C175 C 0.1303(10) -0.2616(17) 0.2548(9) 0.217(11) Uiso 0.50 1 d P . .
C176 C 0.1738(8) -0.3087(15) 0.2614(8) 0.170(8) Uiso 0.50 1 d P . .
C177 C 0.1937(8) -0.3539(14) 0.2913(8) 0.169(8) Uiso 0.50 1 d P . .
C178 C 0.1959(5) -0.4290(9) 0.3214(5) 0.100(4) Uiso 0.50 1 d P . .
C179 C 0.1619(10) -0.4426(16) 0.3122(8) 0.198(10) Uiso 0.50 1 d P . .
C180 C 0.1469(6) -0.5042(11) 0.3369(6) 0.136(6) Uiso 0.50 1 d P . .

loop_
_atom_site_aniso_label
_atom_site_aniso_U_11
_atom_site_aniso_U_22
_atom_site_aniso_U_33
_atom_site_aniso_U_23
_atom_site_aniso_U_13
_atom_site_aniso_U_12
Li1 0.053(4) 0.028(3) 0.056(4) -0.001(3) 0.032(4) -0.003(3)
N1 0.044(2) 0.0253(16) 0.0288(17) -0.0022(13) 0.0167(15) -0.0013(14)
N2 0.0393(19) 0.0250(16) 0.0335(17) -0.0025(14) 0.0193(15) -0.0052(14)
C1 0.042(2) 0.025(2) 0.027(2) 0.0004(16) 0.0114(18) -0.0042(17)
C2 0.031(2) 0.031(2) 0.031(2) -0.0003(17) 0.0128(17) -0.0055(17)
C3 0.030(2) 0.034(2) 0.0234(19) -0.0002(16) 0.0103(16) -0.0003(17)
C4 0.056(3) 0.028(2) 0.052(3) -0.0031(19) 0.027(2) -0.007(2)
C5 0.045(3) 0.036(2) 0.049(3) -0.0029(19) 0.027(2) -0.0020(19)
C6 0.051(3) 0.022(2) 0.042(2) -0.0007(18) 0.027(2) -0.0005(18)
C7 0.062(3) 0.033(2) 0.050(3) 0.009(2) 0.035(2) 0.011(2)
C8 0.086(4) 0.045(3) 0.058(3) 0.014(2) 0.043(3) 0.027(3)
C9 0.097(4) 0.036(3) 0.077(4) 0.006(3) 0.055(3) 0.019(3)
C10 0.084(4) 0.042(3) 0.062(3) -0.016(2) 0.040(3) -0.001(3)
C11 0.066(3) 0.031(2) 0.054(3) -0.012(2) 0.032(2) -0.004(2)
C12 0.073(4) 0.066(3) 0.043(3) -0.023(2) 0.019(3) -0.001(3)
C13 0.097(5) 0.122(6) 0.069(4) -0.051(4) 0.006(4) 0.000(4)
C14 0.114(5) 0.075(4) 0.055(3) 0.015(3) 0.041(3) 0.040(4)
C15 0.057(3) 0.046(3) 0.043(3) 0.011(2) 0.024(2) 0.017(2)
C16 0.110(5) 0.063(3) 0.056(3) 0.020(3) 0.040(3) 0.001(3)
C17 0.138(6) 0.064(3) 0.056(3) -0.010(3) 0.050(4) -0.028(4)
C18 0.036(2) 0.027(2) 0.037(2) -0.0027(17) 0.0232(18) 0.0003(17)
C19 0.047(2) 0.025(2) 0.040(2) -0.0025(17) 0.029(2) -0.0002(18)
C20 0.054(3) 0.033(2) 0.049(3) -0.012(2) 0.033(2) -0.008(2)
C21 0.063(3) 0.025(2) 0.055(3) 0.004(2) 0.041(2) 0.002(2)
C22 0.058(3) 0.038(2) 0.040(2) 0.007(2) 0.027(2) 0.008(2)
C23 0.052(3) 0.031(2) 0.039(2) 0.0023(18) 0.027(2) 0.0056(19)
C24 0.055(3) 0.046(3) 0.043(3) 0.001(2) 0.015(2) 0.007(2)
C25 0.080(4) 0.079(4) 0.044(3) -0.014(3) 0.019(3) 0.015(3)
C27 0.063(3) 0.032(2) 0.035(2) -0.0097(18) 0.021(2) -0.008(2)
C28 0.054(3) 0.075(3) 0.049(3) 0.001(2) 0.028(2) 0.008(3)
C29 0.055(3) 0.091(4) 0.036(2) -0.001(2) 0.025(2) -0.014(3)
Li2 0.035(4) 0.049(4) 0.027(3) 0.002(3) 0.013(3) -0.006(3)
N3 0.0242(17) 0.0360(18) 0.0277(17) 0.0017(14) 0.0124(14) -0.0011(14)
N4 0.0320(18) 0.0310(17) 0.0202(15) 0.0000(13) 0.0128(13) 0.0021(14)
C30 0.025(2) 0.033(2) 0.029(2) 0.0025(17) 0.0092(16) 0.0061(17)
C31 0.026(2) 0.034(2) 0.0226(18) -0.0028(16) 0.0063(16) 0.0014(16)
C32 0.028(2) 0.0236(19) 0.028(2) 0.0012(15) 0.0112(16) 0.0062(16)
C33 0.034(2) 0.054(3) 0.028(2) 0.0041(19) 0.0121(18) -0.0006(19)
C34 0.027(2) 0.035(2) 0.033(2) -0.0034(17) 0.0114(17) -0.0016(17)
C35 0.026(2) 0.045(2) 0.0222(19) 0.0042(17) 0.0085(16) -0.0041(17)
C36 0.034(2) 0.045(2) 0.0233(19) 0.0076(17) 0.0104(17) -0.0060(19)
C37 0.041(3) 0.049(3) 0.036(2) 0.005(2) 0.0105(19) -0.009(2)
C38 0.036(3) 0.067(3) 0.043(3) 0.008(2) 0.011(2) -0.016(2)
C39 0.027(2) 0.075(3) 0.042(2) 0.009(2) 0.0151(19) -0.002(2)
C40 0.024(2) 0.052(3) 0.029(2) 0.0040(18) 0.0094(17) -0.0016(19)
C41 0.029(2) 0.060(3) 0.042(2) 0.001(2) 0.0173(19) 0.004(2)
C42 0.081(4) 0.077(4) 0.081(4) -0.006(3) 0.058(3) 0.002(3)
C43 0.051(3) 0.062(3) 0.068(3) -0.001(3) 0.006(3) 0.005(3)
C44 0.048(3) 0.040(2) 0.039(2) 0.0039(19) 0.020(2) 0.000(2)
C45 0.052(3) 0.067(3) 0.047(3) 0.018(2) 0.017(2) 0.013(2)
C46 0.076(4) 0.039(3) 0.061(3) 0.002(2) 0.030(3) 0.005(2)
C47 0.026(2) 0.035(2) 0.0231(18) -0.0040(16) 0.0107(16) -0.0004(16)
C48 0.024(2) 0.037(2) 0.0240(19) -0.0048(16) 0.0099(16) 0.0000(16)
C49 0.030(2) 0.046(2) 0.031(2) -0.0033(18) 0.0147(17) 0.0014(18)
C50 0.040(2) 0.049(3) 0.029(2) 0.0046(19) 0.0208(18) 0.001(2)
C51 0.049(3) 0.036(2) 0.039(2) 0.0070(19) 0.020(2) 0.003(2)
C52 0.038(2) 0.033(2) 0.030(2) 0.0019(17) 0.0156(18) 0.0041(18)
C53 0.060(3) 0.029(2) 0.037(2) 0.0021(18) 0.026(2) 0.008(2)
C54 0.059(3) 0.047(3) 0.040(2) 0.004(2) 0.024(2) 0.020(2)
C55 0.095(4) 0.035(3) 0.093(4) -0.002(3) 0.051(3) 0.001(3)
C56 0.044(2) 0.034(2) 0.033(2) 0.0014(17) 0.0216(19) 0.0030(18)
C57 0.045(3) 0.040(2) 0.044(2) -0.005(2) 0.016(2) 0.005(2)
C58 0.058(3) 0.038(2) 0.039(2) 0.0004(19) 0.010(2) 0.005(2)
Li3 0.057(5) 0.036(4) 0.035(4) -0.008(3) 0.016(3) 0.006(3)
N5 0.0304(18) 0.0340(18) 0.0307(17) 0.0040(14) 0.0114(14) 0.0020(14)
N6 0.0324(18) 0.0274(17) 0.0273(16) 0.0025(13) 0.0098(14) 0.0023(14)
C59 0.025(2) 0.034(2) 0.041(2) 0.0069(18) 0.0113(18) 0.0034(17)
C60 0.042(2) 0.025(2) 0.042(2) 0.0054(18) 0.022(2) 0.0047(18)
C61 0.038(2) 0.029(2) 0.037(2) -0.0002(17) 0.0204(19) -0.0024(18)
C62 0.048(3) 0.041(3) 0.071(3) -0.001(2) 0.002(2) 0.007(2)
C63 0.046(3) 0.031(2) 0.042(2) -0.0039(18) 0.021(2) -0.0010(19)
C64 0.035(2) 0.035(2) 0.035(2) 0.0082(18) 0.0036(18) 0.0083(19)
C65 0.105(4) 0.034(3) 0.038(3) 0.010(2) 0.021(3) 0.010(3)
C66 0.174(7) 0.049(3) 0.030(3) 0.012(2) 0.006(3) 0.030(4)
C67 0.121(6) 0.028(3) 0.093(5) -0.007(3) -0.040(4) 0.006(3)
C68 0.061(4) 0.061(4) 0.116(6) 0.003(4) -0.025(4) -0.002(3)
C69 0.032(3) 0.048(3) 0.089(4) -0.006(3) 0.004(3) -0.003(2)
C70 0.121(6) 0.099(5) 0.176(8) -0.010(5) 0.116(6) -0.046(5)
C72 0.175(9) 0.182(9) 0.081(5) 0.043(6) 0.076(6) 0.003(7)
C73 0.136(6) 0.050(3) 0.061(3) 0.012(3) 0.061(4) 0.008(3)
C74 0.178(8) 0.089(5) 0.127(6) 0.062(5) 0.098(6) 0.050(5)
C75 0.127(7) 0.094(5) 0.182(8) 0.091(6) 0.068(6) 0.025(5)
C76 0.038(2) 0.0244(19) 0.027(2) -0.0058(16) 0.0113(17) -0.0037(17)
C77 0.034(2) 0.033(2) 0.030(2) -0.0058(17) 0.0116(17) -0.0031(17)
C78 0.031(2) 0.040(2) 0.033(2) -0.0090(18) 0.0104(18) 0.0001(18)
C79 0.041(2) 0.033(2) 0.027(2) -0.0006(17) 0.0050(18) 0.0030(18)
C80 0.039(2) 0.033(2) 0.032(2) 0.0030(17) 0.0107(18) -0.0042(18)
C81 0.035(2) 0.028(2) 0.030(2) -0.0015(17) 0.0105(17) -0.0036(17)
C82 0.034(2) 0.041(2) 0.039(2) 0.0068(19) 0.0129(18) -0.0019(18)
C83 0.042(3) 0.050(3) 0.087(4) -0.007(3) 0.023(3) -0.010(2)
C84 0.040(3) 0.060(3) 0.048(3) 0.005(2) 0.023(2) 0.002(2)
C85 0.043(3) 0.053(3) 0.032(2) -0.0032(19) 0.0142(19) -0.002(2)
C86 0.082(4) 0.053(3) 0.067(3) -0.001(2) 0.053(3) 0.000(3)
C87 0.042(3) 0.064(3) 0.044(3) -0.016(2) 0.023(2) -0.008(2)
Li4 0.040(4) 0.075(5) 0.044(4) 0.005(4) 0.016(3) 0.002(4)
N7 0.033(2) 0.051(2) 0.045(2) 0.0024(17) 0.0187(17) 0.0003(16)
N8 0.046(3) 0.137(4) 0.048(2) 0.009(3) 0.027(2) -0.006(3)
C88 0.040(3) 0.059(3) 0.049(3) -0.001(2) 0.014(2) -0.001(2)
C89 0.024(2) 0.089(4) 0.068(3) 0.005(3) 0.018(2) 0.002(2)
C90 0.042(3) 0.133(5) 0.062(4) -0.001(3) 0.030(3) -0.009(3)
C91 0.041(3) 0.115(5) 0.050(3) 0.003(3) 0.010(2) 0.009(3)
C93 0.033(2) 0.062(3) 0.035(2) 0.006(2) 0.0111(19) 0.004(2)
C94 0.055(3) 0.079(4) 0.045(3) 0.013(3) 0.022(2) 0.027(3)
C95 0.070(4) 0.117(5) 0.051(3) 0.026(3) 0.036(3) 0.047(4)
C96 0.057(4) 0.128(6) 0.048(3) 0.030(4) 0.027(3) 0.014(4)
C97 0.043(3) 0.116(5) 0.043(3) 0.027(3) 0.008(2) -0.015(3)
C98 0.041(3) 0.075(3) 0.036(2) 0.017(2) 0.011(2) -0.002(2)
C99 0.083(4) 0.060(3) 0.048(3) 0.003(3) 0.017(3) -0.021(3)
C100 0.144(7) 0.096(5) 0.078(5) 0.020(4) 0.034(4) 0.006(5)
C101 0.104(5) 0.116(6) 0.067(4) 0.004(4) 0.016(4) 0.012(4)
C102 0.107(5) 0.064(4) 0.064(4) -0.001(3) 0.036(3) 0.022(3)
C103 0.088(5) 0.120(6) 0.092(5) -0.006(4) 0.016(4) 0.004(4)
Li5 0.063(5) 0.031(4) 0.044(4) 0.000(3) 0.023(4) 0.006(3)
N9 0.042(2) 0.0282(17) 0.0269(17) -0.0050(14) 0.0062(15) 0.0030(15)
N10 0.045(2) 0.0262(17) 0.0338(18) 0.0002(14) 0.0140(15) 0.0078(15)
C117 0.040(2) 0.029(2) 0.023(2) 0.0007(16) 0.0026(17) 0.0027(18)
C118 0.048(3) 0.028(2) 0.031(2) 0.0027(17) 0.0122(19) 0.0071(18)
C119 0.037(2) 0.034(2) 0.025(2) -0.0004(17) 0.0077(17) 0.0034(18)
C120 0.054(3) 0.029(2) 0.039(2) 0.0040(18) 0.019(2) 0.0065(19)
C121 0.054(3) 0.035(2) 0.042(2) -0.0014(19) 0.025(2) 0.004(2)
C122 0.042(2) 0.026(2) 0.029(2) -0.0010(16) 0.0125(18) 0.0023(17)
C123 0.039(3) 0.029(2) 0.046(2) -0.0006(19) 0.012(2) 0.0003(18)
C124 0.035(2) 0.043(3) 0.065(3) -0.003(2) 0.025(2) 0.001(2)
C125 0.058(3) 0.041(3) 0.061(3) -0.011(2) 0.038(3) -0.002(2)
C126 0.049(3) 0.042(2) 0.044(2) -0.018(2) 0.025(2) -0.014(2)
C127 0.036(2) 0.037(2) 0.031(2) -0.0040(18) 0.0150(18) -0.0032(18)
C128 0.037(2) 0.047(2) 0.032(2) -0.0081(19) 0.0124(18) -0.006(2)
C129 0.045(3) 0.059(3) 0.060(3) -0.005(2) 0.023(2) -0.010(2)
C130 0.037(3) 0.063(3) 0.045(3) 0.001(2) 0.011(2) 0.001(2)
C131 0.043(3) 0.049(3) 0.057(3) 0.004(2) 0.000(2) -0.007(2)
C134 0.035(2) 0.025(2) 0.035(2) -0.0019(16) 0.0159(18) 0.0065(17)
C135 0.031(2) 0.036(2) 0.039(2) -0.0065(18) 0.0084(18) 0.0078(18)
C136 0.028(2) 0.036(2) 0.055(3) -0.016(2) 0.016(2) -0.0033(18)
C137 0.035(2) 0.026(2) 0.047(2) -0.0060(18) 0.018(2) 0.0011(18)
C138 0.034(2) 0.026(2) 0.038(2) 0.0017(17) 0.0133(18) 0.0048(17)
C139 0.029(2) 0.029(2) 0.037(2) -0.0016(17) 0.0171(18) 0.0014(17)
C140 0.035(2) 0.035(2) 0.052(3) -0.001(2) 0.015(2) 0.0001(19)
C141 0.044(3) 0.061(3) 0.050(3) -0.017(2) 0.013(2) -0.006(2)
C142 0.038(3) 0.066(3) 0.059(3) 0.003(2) 0.019(2) -0.010(2)
C143 0.043(3) 0.043(3) 0.065(3) -0.011(2) 0.004(2) 0.012(2)
C145 0.088(5) 0.122(6) 0.077(4) -0.006(4) -0.023(4) 0.042(4)
Li6 0.027(3) 0.036(4) 0.040(4) -0.003(3) 0.008(3) 0.003(3)
N11 0.0307(18) 0.0302(18) 0.0293(17) 0.0011(14) 0.0114(14) 0.0017(14)
N12 0.0300(18) 0.0284(17) 0.0366(18) -0.0037(14) 0.0137(15) 0.0003(14)
C146 0.033(2) 0.031(2) 0.030(2) 0.0047(17) 0.0150(17) 0.0070(17)
C147 0.040(2) 0.028(2) 0.037(2) 0.0014(17) 0.0199(19) 0.0065(18)
C148 0.043(2) 0.029(2) 0.038(2) -0.0049(17) 0.027(2) -0.0047(18)
C149 0.047(3) 0.039(2) 0.040(2) 0.0035(19) 0.019(2) 0.011(2)
C150 0.042(3) 0.035(2) 0.047(2) -0.0091(19) 0.018(2) -0.0062(19)
C151 0.026(2) 0.033(2) 0.0257(19) 0.0047(16) 0.0038(16) 0.0107(17)
C152 0.029(2) 0.033(2) 0.027(2) 0.0032(17) 0.0074(17) 0.0066(17)
C153 0.030(2) 0.038(2) 0.031(2) 0.0027(18) 0.0045(17) 0.0051(18)
C154 0.035(2) 0.041(2) 0.033(2) -0.0011(18) 0.0027(18) 0.0070(19)
C155 0.036(2) 0.052(3) 0.022(2) 0.0013(18) 0.0039(18) 0.014(2)
C156 0.030(2) 0.040(2) 0.028(2) 0.0077(17) 0.0063(17) 0.0129(18)
C157 0.037(2) 0.055(3) 0.029(2) 0.0038(19) 0.0133(18) 0.007(2)
C158 0.062(3) 0.067(3) 0.052(3) 0.011(2) 0.036(3) 0.018(3)
C159 0.057(3) 0.052(3) 0.052(3) -0.002(2) 0.035(2) -0.003(2)
C160 0.034(2) 0.044(2) 0.030(2) -0.0041(18) 0.0113(18) -0.0030(19)
C161 0.049(3) 0.055(3) 0.049(3) -0.007(2) 0.026(2) -0.004(2)
C162 0.064(3) 0.061(3) 0.034(2) 0.005(2) 0.022(2) 0.004(2)
C163 0.028(2) 0.030(2) 0.036(2) -0.0105(17) 0.0102(17) -0.0031(17)
C164 0.035(2) 0.036(2) 0.038(2) -0.0093(18) 0.0136(19) -0.0029(18)
C165 0.038(3) 0.043(3) 0.047(3) -0.002(2) 0.010(2) -0.006(2)
C166 0.026(2) 0.043(3) 0.061(3) -0.001(2) 0.006(2) -0.0001(19)
C167 0.031(2) 0.045(3) 0.060(3) -0.009(2) 0.020(2) -0.010(2)
C168 0.030(2) 0.036(2) 0.044(2) -0.0089(19) 0.0148(19) -0.0078(18)
C169 0.035(3) 0.075(3) 0.046(3) 0.003(2) 0.018(2) -0.012(2)
C170 0.142(6) 0.076(4) 0.065(4) -0.027(3) 0.062(4) -0.061(4)
C171 0.074(4) 0.038(3) 0.064(3) 0.007(2) 0.031(3) 0.006(2)
C172 0.034(2) 0.056(3) 0.045(3) 0.004(2) 0.017(2) 0.001(2)
C173 0.055(3) 0.056(3) 0.110(4) 0.008(3) 0.051(3) -0.005(3)
C174 0.065(4) 0.119(5) 0.050(3) 0.004(3) 0.030(3) 0.003(3)

loop_
_atom_type_symbol
_atom_type_description
_atom_type_scat_dispersion_real
_atom_type_scat_dispersion_imag
_atom_type_scat_source
C C 0.0033 0.0016 'International Tables Vol C Tables 4.2.6.8 and 6.1.1.4'
H H 0.0000 0.0000 'International Tables Vol C Tables 4.2.6.8 and 6.1.1.4'
Li Li -0.0003 0.0001 'International Tables Vol C Tables 4.2.6.8 and 6.1.1.4'
N N 0.0061 0.0033 'International Tables Vol C Tables 4.2.6.8 and 6.1.1.4'

loop_
_geom_angle_atom_site_label_1
_geom_angle_atom_site_label_2
_geom_angle_atom_site_label_3
_geom_angle
_geom_angle_site_symmetry_1
_geom_angle_site_symmetry_3
_geom_angle_publ_flag
N1 Li1 N2 100.1(3) . . ?
N1 Li1 C50 134.6(4) . . ?
N2 Li1 C50 114.2(3) . . ?
C1 N1 C6 119.0(3) . . ?
C1 N1 Li1 121.6(3) . . ?
C6 N1 Li1 119.4(3) . . ?
C3 N2 C18 121.0(3) . . ?
C3 N2 Li1 121.8(3) . . ?
C18 N2 Li1 116.6(3) . . ?
N1 C1 C2 123.6(3) . . ?
N1 C1 C4 119.5(3) . . ?
C2 C1 C4 116.9(3) . . ?
C3 C2 C1 129.7(4) . . ?
N2 C3 C2 122.6(3) . . ?
N2 C3 C5 120.5(3) . . ?
C2 C3 C5 116.9(3) . . ?
C11 C6 C7 120.9(4) . . ?
C11 C6 N1 120.1(4) . . ?
C7 C6 N1 118.9(3) . . ?
C6 C7 C8 118.5(4) . . ?
C6 C7 C15 121.1(3) . . ?
C8 C7 C15 120.4(4) . . ?
C9 C8 C7 120.7(5) . . ?
C8 C9 C10 121.2(4) . . ?
C9 C10 C11 119.4(4) . . ?
C6 C11 C10 119.3(4) . . ?
C6 C11 C12 120.5(4) . . ?
C10 C11 C12 120.1(4) . . ?
C14 C12 C13 110.7(5) . . ?
C14 C12 C11 110.5(4) . . ?
C13 C12 C11 112.3(4) . . ?
C17 C15 C16 109.3(4) . . ?
C17 C15 C7 111.3(4) . . ?
C16 C15 C7 113.5(4) . . ?
C23 C18 N2 119.4(3) . . ?
C23 C18 C19 120.5(3) . . ?
N2 C18 C19 119.5(3) . . ?
C20 C19 C18 118.1(4) . . ?
C20 C19 C27 119.7(4) . . ?
C18 C19 C27 122.2(3) . . ?
C21 C20 C19 120.9(4) . . ?
C22 C21 C20 120.2(4) . . ?
C22 C21 Li3 108.0(3) . 3_656 ?
C20 C21 Li3 98.3(3) . 3_656 ?
C21 C22 C23 121.2(4) . . ?
C22 C23 C18 119.0(4) . . ?
C22 C23 C24 120.2(4) . . ?
C18 C23 C24 120.7(4) . . ?
C26A C24 C26B 28.9(11) . . ?
C26A C24 C25 126.4(11) . . ?
C26B C24 C25 113.5(6) . . ?
C26A C24 C23 119.2(11) . . ?
C26B C24 C23 115.1(6) . . ?
C25 C24 C23 112.1(4) . . ?
C19 C27 C28 113.2(4) . . ?
C19 C27 C29 111.6(4) . . ?
C28 C27 C29 108.8(4) . . ?
N3 Li2 N4 99.1(3) . . ?
N3 Li2 C79 114.1(3) . . ?
N4 Li2 C79 132.9(3) . . ?
C30 N3 C35 121.3(3) . . ?
C30 N3 Li2 121.6(3) . . ?
C35 N3 Li2 117.0(3) . . ?
C32 N4 C47 120.7(3) . . ?
C32 N4 Li2 120.6(3) . . ?
C47 N4 Li2 118.4(3) . . ?
N3 C30 C31 123.3(3) . . ?
N3 C30 C33 120.9(3) . . ?
C31 C30 C33 115.8(3) . . ?
C32 C31 C30 128.4(3) . . ?
N4 C32 C31 124.1(3) . . ?
N4 C32 C34 119.8(3) . . ?
C31 C32 C34 116.0(3) . . ?
C40 C35 N3 120.4(4) . . ?
C40 C35 C36 120.9(4) . . ?
N3 C35 C36 118.2(3) . . ?
C37 C36 C35 118.3(4) . . ?
C37 C36 C44 120.7(4) . . ?
C35 C36 C44 121.0(3) . . ?
C38 C37 C36 121.2(4) . . ?
C37 C38 C39 120.4(4) . . ?
C38 C39 C40 121.1(4) . . ?
C35 C40 C39 118.2(4) . . ?
C35 C40 C41 121.0(4) . . ?
C39 C40 C41 120.9(4) . . ?
C40 C41 C43 111.2(4) . . ?
C40 C41 C42 112.7(4) . . ?
C43 C41 C42 110.3(4) . . ?
C45 C44 C36 111.1(3) . . ?
C45 C44 C46 110.1(4) . . ?
C36 C44 C46 113.7(4) . . ?
C52 C47 N4 120.3(3) . . ?
C52 C47 C48 121.2(3) . . ?
N4 C47 C48 118.2(3) . . ?
C49 C48 C47 118.4(3) . . ?
C49 C48 C56 121.3(3) . . ?
C47 C48 C56 120.2(3) . . ?
C48 C49 C50 120.9(4) . . ?
C51 C50 C49 120.2(3) . . ?
C51 C50 Li1 95.5(3) . . ?
C49 C50 Li1 113.2(3) . . ?
C50 C51 C52 121.1(4) . . ?
C51 C52 C47 118.1(3) . . ?
C51 C52 C53 121.8(3) . . ?
C47 C52 C53 119.9(3) . . ?
C55 C53 C52 114.0(4) . . ?
C55 C53 C54 110.0(4) . . ?
C52 C53 C54 109.9(3) . . ?
C58 C56 C57 109.4(3) . . ?
C58 C56 C48 111.2(3) . . ?
C57 C56 C48 114.3(3) . . ?
N5 Li3 N6 102.0(3) . . ?
N5 Li3 C21 121.8(3) . 3_656 ?
N6 Li3 C21 122.3(4) . 3_656 ?
C59 N5 C64 120.4(3) . . ?
C59 N5 Li3 119.8(3) . . ?
C64 N5 Li3 119.0(3) . . ?
C61 N6 C76 119.3(3) . . ?
C61 N6 Li3 119.9(3) . . ?
C76 N6 Li3 120.4(3) . . ?
N5 C59 C60 124.0(3) . . ?
N5 C59 C62 120.5(4) . . ?
C60 C59 C62 115.5(4) . . ?
C61 C60 C59 130.1(4) . . ?
N6 C61 C60 123.9(4) . . ?
N6 C61 C63 120.1(3) . . ?
C60 C61 C63 115.9(3) . . ?
C65 C64 C69 120.5(4) . . ?
C65 C64 N5 122.0(4) . . ?
C69 C64 N5 117.2(4) . . ?
C64 C65 C66 117.5(5) . . ?
C64 C65 C73 121.3(4) . . ?
C66 C65 C73 121.2(5) . . ?
C67 C66 C65 119.4(6) . . ?
C68 C67 C66 121.1(6) . . ?
C68 C67 Li4 72.2(5) . . ?
C66 C67 Li4 128.5(4) . . ?
C67 C68 C69 121.3(7) . . ?
C67 C68 Li4 79.6(5) . . ?
C69 C68 Li4 122.9(5) . . ?
C68 C69 C64 120.2(6) . . ?
C68 C69 C70 118.5(6) . . ?
C64 C69 C70 121.2(5) . . ?
C72 C70 C71B 106.5(8) . . ?
C72 C70 C71A 146.7(9) . . ?
C71B C70 C71A 43.5(7) . . ?
C72 C70 C69 113.5(6) . . ?
C71B C70 C69 126.0(9) . . ?
C71A C70 C69 98.8(9) . . ?
C75 C73 C65 110.9(5) . . ?
C75 C73 C74 107.8(5) . . ?
C65 C73 C74 113.4(6) . . ?
C77 C76 C81 121.1(3) . . ?
C77 C76 N6 119.3(3) . . ?
C81 C76 N6 119.3(3) . . ?
C78 C77 C76 118.1(3) . . ?
C78 C77 C85 121.0(4) . . ?
C76 C77 C85 120.9(3) . . ?
C79 C78 C77 121.8(4) . . ?
C78 C79 C80 120.0(4) . . ?
C78 C79 Li2 97.8(3) . . ?
C80 C79 Li2 111.3(3) . . ?
C79 C80 C81 120.8(4) . . ?
C80 C81 C76 118.3(4) . . ?
C80 C81 C82 119.9(3) . . ?
C76 C81 C82 121.7(3) . . ?
C81 C82 C83 109.9(3) . . ?
C81 C82 C84 113.1(3) . . ?
C83 C82 C84 110.2(4) . . ?
C86 C85 C77 111.2(3) . . ?
C86 C85 C87 109.5(4) . . ?
C77 C85 C87 114.8(4) . . ?
N7 Li4 N8 101.4(4) . . ?
N7 Li4 C68 129.7(4) . . ?
N8 Li4 C68 124.9(4) . . ?
N7 Li4 C67 101.6(4) . . ?
N8 Li4 C67 149.7(5) . . ?
C68 Li4 C67 28.3(2) . . ?
C88 N7 C93 120.5(4) . . ?
C88 N7 Li4 120.3(4) . . ?
C93 N7 Li4 118.9(4) . . ?
C90 N8 C305 113.0(5) . . ?
C90 N8 C205 120.5(5) . . ?
C305 N8 C205 24.6(5) . . ?
C90 N8 Li4 120.1(4) . . ?
C305 N8 Li4 125.4(5) . . ?
C205 N8 Li4 118.2(5) . . ?
N7 C88 C89 123.9(4) . . ?
N7 C88 C91 120.3(4) . . ?
C89 C88 C91 115.7(4) . . ?
C90 C89 C88 129.6(4) . . ?
N8 C90 C89 124.2(4) . . ?
N8 C90 C92A 122.1(7) . . ?
C89 C90 C92A 111.7(7) . . ?
N8 C90 C92B 118.4(6) . . ?
C89 C90 C92B 116.2(6) . . ?
C92A C90 C92B 26.6(6) . . ?
C98 C93 C94 121.1(4) . . ?
C98 C93 N7 118.2(4) . . ?
C94 C93 N7 120.4(4) . . ?
C95 C94 C93 116.9(5) . . ?
C95 C94 C102 121.0(5) . . ?
C93 C94 C102 122.2(4) . . ?
C96 C95 C94 121.2(6) . . ?
C97 C96 C95 121.3(5) . . ?
C97 C96 Li5 103.6(4) . . ?
C95 C96 Li5 108.3(4) . . ?
C96 C97 C98 120.2(6) . . ?
C97 C98 C93 119.2(5) . . ?
C97 C98 C99 120.2(5) . . ?
C93 C98 C99 120.5(4) . . ?
C100 C99 C98 116.4(5) . . ?
C100 C99 C101 109.7(5) . . ?
C98 C99 C101 112.8(5) . . ?
C94 C102 C304 121.9(8) . . ?
C94 C102 C103 112.0(5) . . ?
C304 C102 C103 108.4(7) . . ?
C94 C102 C204 103.3(6) . . ?
C304 C102 C204 25.9(6) . . ?
C103 C102 C204 103.7(6) . . ?
C210 C205 C206 120.8(9) . . ?
C210 C205 N8 116.9(8) . . ?
C206 C205 N8 121.7(7) . . ?
C205 C206 C207 120.9(9) . . ?
C205 C206 C214 121.7(8) . . ?
C207 C206 C214 117.4(9) . . ?
C208 C207 C206 112.2(12) . . ?
C207 C208 C209 132.4(15) . . ?
C210 C209 C208 107.7(12) . . ?
C205 C210 C209 124.6(10) . . ?
C205 C210 C211 118.2(9) . . ?
C209 C210 C211 117.0(9) . . ?
C213 C211 C212 105.2(10) . . ?
C213 C211 C210 111.8(10) . . ?
C212 C211 C210 106.5(9) . . ?
C215 C214 C216 111.2(9) . . ?
C215 C214 C206 114.4(9) . . ?
C216 C214 C206 113.0(8) . . ?
C306 C305 C310 121.5(7) . . ?
C306 C305 N8 110.4(4) . . ?
C310 C305 N8 127.8(9) . . ?
C307 C306 C305 120.0 . . ?
C307 C306 C314 113.9(7) . . ?
C305 C306 C314 126.1(7) . . ?
C308 C307 C306 115.9(10) . . ?
C307 C308 C309 130.4(18) . . ?
C310 C309 C308 110.9(15) . . ?
C305 C310 C309 119.1(12) . . ?
C305 C310 C311 115.6(11) . . ?
C309 C310 C311 124.1(13) . . ?
C313 C311 C312 106.2(16) . . ?
C313 C311 C310 123.0(18) . . ?
C312 C311 C310 112.1(16) . . ?
C316 C314 C315 111.0(15) . . ?
C316 C314 C306 106.3(14) . . ?
C315 C314 C306 112.6(14) . . ?
N9 Li5 N10 100.4(4) . . ?
N9 Li5 C96 132.1(4) . . ?
N10 Li5 C96 115.3(3) . . ?
C117 N9 C122 119.9(3) . . ?
C117 N9 Li5 121.1(3) . . ?
C122 N9 Li5 118.7(3) . . ?
C119 N10 C134 121.5(3) . . ?
C119 N10 Li5 122.0(3) . . ?
C134 N10 Li5 116.2(3) . . ?
N9 C117 C118 123.8(3) . . ?
N9 C117 C120 119.8(3) . . ?
C118 C117 C120 116.4(3) . . ?
C119 C118 C117 129.3(4) . . ?
N10 C119 C118 122.5(3) . . ?
N10 C119 C121 120.8(3) . . ?
C118 C119 C121 116.7(3) . . ?
C123 C122 C127 120.9(3) . . ?
C123 C122 N9 119.5(3) . . ?
C127 C122 N9 119.4(3) . . ?
C122 C123 C124 118.9(4) . . ?
C122 C123 C131 122.3(4) . . ?
C124 C123 C131 118.7(4) . . ?
C125 C124 C123 121.0(4) . . ?
C126 C125 C124 119.5(4) . . ?
C125 C126 C127 121.5(4) . . ?
C126 C127 C122 118.2(4) . . ?
C126 C127 C128 120.8(3) . . ?
C122 C127 C128 121.0(3) . . ?
C127 C128 C129 114.1(4) . . ?
C127 C128 C130 110.2(3) . . ?
C129 C128 C130 111.0(4) . . ?
C332 C131 C333 124.9(8) . . ?
C332 C131 C233 125.1(9) . . ?
C333 C131 C233 32.0(5) . . ?
C332 C131 C232 27.5(6) . . ?
C333 C131 C232 114.5(6) . . ?
C233 C131 C232 132.1(7) . . ?
C332 C131 C123 117.0(7) . . ?
C333 C131 C123 115.4(5) . . ?
C233 C131 C123 115.2(6) . . ?
C232 C131 C123 111.4(5) . . ?
C135 C134 C139 121.1(3) . . ?
C135 C134 N10 119.9(3) . . ?
C139 C134 N10 118.7(3) . . ?
C134 C135 C136 118.9(4) . . ?
C134 C135 C143 119.9(4) . . ?
C136 C135 C143 121.1(4) . . ?
C137 C136 C135 120.4(4) . . ?
C138 C137 C136 120.2(4) . . ?
C138 C137 Li6 88.5(3) . . ?
C136 C137 Li6 121.1(3) . . ?
C137 C138 C139 121.2(4) . . ?
C137 C138 Li6 61.2(2) . . ?
C139 C138 Li6 135.4(3) . . ?
C138 C139 C134 117.9(3) . . ?
C138 C139 C140 120.5(3) . . ?
C134 C139 C140 121.5(3) . . ?
C139 C140 C142 110.2(3) . . ?
C139 C140 C141 113.1(3) . . ?
C142 C140 C141 107.8(3) . . ?
C145 C143 C244 121.6(6) . . ?
C145 C143 C344 93.0(8) . . ?
C244 C143 C344 38.5(7) . . ?
C145 C143 C135 115.0(4) . . ?
C244 C143 C135 111.2(5) . . ?
C344 C143 C135 108.2(8) . . ?
N12 Li6 N11 100.1(3) . . ?
N12 Li6 C137 110.3(3) . . ?
N11 Li6 C137 130.4(3) . . ?
N12 Li6 C138 140.6(3) . . ?
N11 Li6 C138 109.8(3) . . ?
C137 Li6 C138 30.30(14) . . ?
C146 N11 C151 120.5(3) . . ?
C146 N11 Li6 121.2(3) . . ?
C151 N11 Li6 118.1(3) . . ?
C148 N12 C163 120.5(3) . . ?
C148 N12 Li6 120.8(3) . . ?
C163 N12 Li6 118.4(3) . . ?
N11 C146 C147 123.8(3) . . ?
N11 C146 C149 119.4(3) . . ?
C147 C146 C149 116.9(3) . . ?
C148 C147 C146 128.8(4) . . ?
N12 C148 C147 123.6(3) . . ?
N12 C148 C150 118.6(4) . . ?
C147 C148 C150 117.7(3) . . ?
C152 C151 C156 120.9(3) . . ?
C152 C151 N11 119.6(3) . . ?
C156 C151 N11 119.0(3) . . ?
C151 C152 C153 118.3(3) . . ?
C151 C152 C160 121.2(3) . . ?
C153 C152 C160 120.5(3) . . ?
C154 C153 C152 121.1(4) . . ?
C153 C154 C155 120.0(4) . . ?
C154 C155 C156 121.1(4) . . ?
C155 C156 C151 118.6(4) . . ?
C155 C156 C157 120.9(3) . . ?
C151 C156 C157 120.6(3) . . ?
C156 C157 C158 113.9(4) . . ?
C156 C157 C159 111.8(3) . . ?
C158 C157 C159 109.9(3) . . ?
C152 C160 C161 113.6(3) . . ?
C152 C160 C162 110.1(3) . . ?
C161 C160 C162 109.4(3) . . ?
C168 C163 C164 119.3(4) . . ?
C168 C163 N12 120.5(3) . . ?
C164 C163 N12 119.9(3) . . ?
C165 C164 C163 119.4(4) . . ?
C165 C164 C172 120.2(4) . . ?
C163 C164 C172 120.4(4) . . ?
C166 C165 C164 121.0(4) . . ?
C165 C166 C167 119.5(4) . . ?
C166 C167 C168 121.9(4) . . ?
C167 C168 C163 118.8(4) . . ?
C167 C168 C169 120.2(4) . . ?
C163 C168 C169 121.0(4) . . ?
C168 C169 C171 111.3(4) . . ?
C168 C169 C170 113.2(4) . . ?
C171 C169 C170 108.8(4) . . ?
C164 C172 C174 111.7(4) . . ?
C164 C172 C173 111.2(4) . . ?
C174 C172 C173 112.1(4) . . ?
C177 C176 C175 127(3) . . ?
C176 C177 C178 152(2) . . ?
C179 C178 C177 101(2) . . ?
C178 C179 C180 121(3) . . ?

loop_
_geom_bond_atom_site_label_1
_geom_bond_atom_site_label_2
_geom_bond_distance
_geom_bond_site_symmetry_2
_geom_bond_publ_flag
Li1 N1 1.892(7) . ?
Li1 N2 1.903(7) . ?
Li1 C50 2.406(8) . ?
N1 C1 1.321(5) . ?
N1 C6 1.433(5) . ?
N2 C3 1.337(5) . ?
N2 C18 1.413(5) . ?
C1 C2 1.411(5) . ?
C1 C4 1.515(5) . ?
C2 C3 1.396(5) . ?
C3 C5 1.501(5) . ?
C6 C11 1.394(5) . ?
C6 C7 1.395(6) . ?
C7 C8 1.403(5) . ?
C7 C15 1.524(6) . ?
C8 C9 1.367(6) . ?
C9 C10 1.382(7) . ?
C10 C11 1.406(6) . ?
C11 C12 1.546(6) . ?
C12 C14 1.503(7) . ?
C12 C13 1.536(7) . ?
C15 C17 1.503(7) . ?
C15 C16 1.510(6) . ?
C18 C23 1.399(5) . ?
C18 C19 1.415(5) . ?
C19 C20 1.399(5) . ?
C19 C27 1.518(6) . ?
C20 C21 1.384(6) . ?
C21 C22 1.369(6) . ?
C21 Li3 2.357(7) 3_656 ?
C22 C23 1.390(6) . ?
C23 C24 1.515(6) . ?
C24 C26A 1.46(3) . ?
C24 C26B 1.494(14) . ?
C24 C25 1.511(6) . ?
C27 C28 1.522(6) . ?
C27 C29 1.529(6) . ?
Li2 N3 1.903(7) . ?
Li2 N4 1.907(7) . ?
Li2 C79 2.388(7) . ?
N3 C30 1.313(5) . ?
N3 C35 1.423(5) . ?
N4 C32 1.327(5) . ?
N4 C47 1.416(4) . ?
C30 C31 1.414(5) . ?
C30 C33 1.508(5) . ?
C31 C32 1.399(5) . ?
C32 C34 1.520(5) . ?
C35 C40 1.392(5) . ?
C35 C36 1.427(6) . ?
C36 C37 1.393(5) . ?
C36 C44 1.521(6) . ?
C37 C38 1.370(6) . ?
C38 C39 1.383(7) . ?
C39 C40 1.408(6) . ?
C40 C41 1.518(6) . ?
C41 C43 1.536(6) . ?
C41 C42 1.543(6) . ?
C44 C45 1.513(6) . ?
C44 C46 1.532(6) . ?
C47 C52 1.409(5) . ?
C47 C48 1.414(5) . ?
C48 C49 1.388(5) . ?
C48 C56 1.534(5) . ?
C49 C50 1.391(6) . ?
C50 C51 1.382(6) . ?
C51 C52 1.397(5) . ?
C52 C53 1.519(5) . ?
C53 C55 1.515(6) . ?
C53 C54 1.544(6) . ?
C56 C58 1.521(6) . ?
C56 C57 1.530(5) . ?
Li3 N5 1.908(8) . ?
Li3 N6 1.911(7) . ?
Li3 C21 2.357(7) 3_656 ?
N5 C59 1.322(5) . ?
N5 C64 1.417(5) . ?
N6 C61 1.333(5) . ?
N6 C76 1.426(5) . ?
C59 C60 1.418(6) . ?
C59 C62 1.505(6) . ?
C60 C61 1.394(5) . ?
C61 C63 1.521(5) . ?
C64 C65 1.386(6) . ?
C64 C69 1.411(6) . ?
C65 C66 1.424(8) . ?
C65 C73 1.511(8) . ?
C66 C67 1.417(10) . ?
C67 C68 1.319(10) . ?
C67 Li4 2.740(11) . ?
C68 C69 1.363(8) . ?
C68 Li4 2.652(10) . ?
C69 C70 1.546(9) . ?
C70 C72 1.420(11) . ?
C70 C71B 1.482(13) . ?
C70 C71A 1.543(16) . ?
C73 C75 1.494(9) . ?
C73 C74 1.519(8) . ?
C76 C77 1.410(5) . ?
C76 C81 1.416(5) . ?
C77 C78 1.392(5) . ?
C77 C85 1.513(5) . ?
C78 C79 1.385(5) . ?
C79 C80 1.388(6) . ?
C80 C81 1.402(5) . ?
C81 C82 1.524(5) . ?
C82 C83 1.527(6) . ?
C82 C84 1.530(6) . ?
C85 C86 1.510(6) . ?
C85 C87 1.535(6) . ?
Li4 N7 1.903(8) . ?
Li4 N8 1.908(8) . ?
N7 C88 1.311(5) . ?
N7 C93 1.427(5) . ?
N8 C90 1.314(7) . ?
N8 C305 1.423(10) . ?
N8 C205 1.518(10) . ?
C88 C89 1.408(6) . ?
C88 C91 1.520(7) . ?
C89 C90 1.404(7) . ?
C90 C92A 1.559(14) . ?
C90 C92B 1.575(11) . ?
C93 C98 1.397(7) . ?
C93 C94 1.416(7) . ?
C94 C95 1.411(7) . ?
C94 C102 1.492(8) . ?
C95 C96 1.371(9) . ?
C96 C97 1.361(8) . ?
C96 Li5 2.383(7) . ?
C97 C98 1.395(6) . ?
C98 C99 1.514(7) . ?
C99 C100 1.507(8) . ?
C99 C101 1.533(8) . ?
C102 C304 1.498(15) . ?
C102 C103 1.543(8) . ?
C102 C204 1.623(13) . ?
C205 C210 1.375(11) . ?
C205 C206 1.387(11) . ?
C206 C207 1.403(11) . ?
C206 C214 1.543(12) . ?
C207 C208 1.350(14) . ?
C208 C209 1.445(15) . ?
C209 C210 1.395(13) . ?
C210 C211 1.640(12) . ?
C211 C213 1.476(12) . ?
C211 C212 1.594(12) . ?
C214 C215 1.514(12) . ?
C214 C216 1.529(11) . ?
C305 C306 1.3900 . ?
C305 C310 1.414(13) . ?
C306 C307 1.3900 . ?
C306 C314 1.532(13) . ?
C307 C308 1.285(15) . ?
C308 C309 1.430(16) . ?
C309 C310 1.442(14) . ?
C310 C311 1.601(15) . ?
C311 C313 1.451(15) . ?
C311 C312 1.578(16) . ?
C314 C316 1.515(15) . ?
C314 C315 1.514(14) . ?
Li5 N9 1.880(7) . ?
Li5 N10 1.899(7) . ?
N9 C117 1.323(5) . ?
N9 C122 1.435(5) . ?
N10 C119 1.327(5) . ?
N10 C134 1.428(5) . ?
C117 C118 1.410(5) . ?
C117 C120 1.516(5) . ?
C118 C119 1.403(5) . ?
C119 C121 1.507(5) . ?
C122 C123 1.386(6) . ?
C122 C127 1.414(5) . ?
C123 C124 1.397(6) . ?
C123 C131 1.524(6) . ?
C124 C125 1.384(6) . ?
C125 C126 1.381(6) . ?
C126 C127 1.391(5) . ?
C127 C128 1.520(5) . ?
C128 C129 1.524(6) . ?
C128 C130 1.527(6) . ?
C131 C332 1.381(14) . ?
C131 C333 1.417(9) . ?
C131 C233 1.482(12) . ?
C131 C232 1.510(10) . ?
C134 C135 1.390(5) . ?
C134 C139 1.409(5) . ?
C135 C136 1.395(6) . ?
C135 C143 1.532(6) . ?
C136 C137 1.383(6) . ?
C137 C138 1.373(5) . ?
C137 Li6 2.385(7) . ?
C138 C139 1.396(5) . ?
C138 Li6 2.720(7) . ?
C139 C140 1.521(5) . ?
C140 C142 1.534(6) . ?
C140 C141 1.540(6) . ?
C143 C145 1.461(7) . ?
C143 C244 1.476(11) . ?
C143 C344 1.526(18) . ?
Li6 N12 1.888(7) . ?
Li6 N11 1.895(7) . ?
N11 C146 1.331(5) . ?
N11 C151 1.424(5) . ?
N12 C148 1.335(5) . ?
N12 C163 1.414(5) . ?
C146 C147 1.398(5) . ?
C146 C149 1.522(5) . ?
C147 C148 1.396(5) . ?
C148 C150 1.514(5) . ?
C151 C152 1.400(5) . ?
C151 C156 1.407(5) . ?
C152 C153 1.399(5) . ?
C152 C160 1.517(5) . ?
C153 C154 1.375(5) . ?
C154 C155 1.383(6) . ?
C155 C156 1.386(6) . ?
C156 C157 1.527(5) . ?
C157 C158 1.533(6) . ?
C157 C159 1.530(6) . ?
C160 C161 1.535(6) . ?
C160 C162 1.537(6) . ?
C163 C168 1.408(5) . ?
C163 C164 1.411(5) . ?
C164 C165 1.385(6) . ?
C164 C172 1.526(5) . ?
C165 C166 1.373(6) . ?
C166 C167 1.376(6) . ?
C167 C168 1.381(6) . ?
C168 C169 1.515(6) . ?
C169 C171 1.528(6) . ?
C169 C170 1.535(7) . ?
C172 C174 1.526(6) . ?
C172 C173 1.526(6) . ?
C175 C176 1.58(3) . ?
C176 C177 1.22(3) . ?
C177 C178 1.60(3) . ?
C178 C179 1.06(3) . ?
C179 C180 1.52(3) . ?
